data_4123052
loop_
_publ_author_name
'Kumari, Harshita'
'Jin, Ping'
'Teat, Simon J.'
'Barnes, Charles L.'
'Dalgarno, Scott J.'
'Atwood, Jerry L.'

_publ_section_title
;
 Strong Cation&#x00B7;&#x00B7;&#x00B7;\p Interactions Promote the Capture
 of Metal Ions within Metal-Seamed Nanocapsule.
;
_journal_name_full 'Journal of the American Chemical Society'
_journal_page_first 141126123744004
_journal_paper_doi 10.1021/ja5107354
_journal_year 2014
_chemical_formula_moiety 'C264 H360 Ga12 O96  Rb1.74 Tl1.94, 6(NO3), 8(C2H3N), 4(C2H6O), 60(H2O)'
_chemical_formula_sum 'C288 H528 Ga12 N14 O178 Rb1.77 Tl1.74'
_chemical_formula_weight 8378.74
_space_group_crystal_system triclinic
_space_group_IT_number 2
_space_group_name_Hall '-P 1'
_space_group_name_H-M_alt 'P -1'
_symmetry_cell_setting triclinic
_symmetry_Int_Tables_number 2
_symmetry_space_group_name_Hall '-P 1'
_symmetry_space_group_name_H-M 'P -1'
_atom_sites_solution_hydrogens geom
_audit_creation_method SHELXL-2013
_cell_angle_alpha 111.113(2)
_cell_angle_beta 105.909(2)
_cell_angle_gamma 108.1800(10)
_cell_formula_units_Z 1
_cell_length_a 21.834(2)
_cell_length_b 22.851(3)
_cell_length_c 23.985(4)
_cell_measurement_reflns_used 9799
_cell_measurement_temperature 173(2)
_cell_measurement_theta_max 26.8
_cell_measurement_theta_min 2.3
_cell_volume 9545(2)
_computing_cell_refinement 'APEX2 (Bruker AXS, 2008)'
_computing_data_collection 'APEX2 (Bruker AXS, 2008)'
_computing_data_reduction 'APEX2 (Bruker AXS, 2008)'
_computing_molecular_graphics 'X-SEED, Barbour, 2001'
_computing_publication_material 'CIFTAB (Sheldrick, 2013)'
_computing_structure_refinement 'SHELXL-2013 (Sheldrick, 2013)'
_computing_structure_solution 'SHELXS-2013 (Sheldrick, 2013)'
_diffrn_ambient_temperature 173(2)
_diffrn_measured_fraction_theta_full 0.997
_diffrn_measured_fraction_theta_max 0.973
_diffrn_measurement_device_type 'Bruker APEXII CCD area detector'
_diffrn_measurement_method 'omega scans'
_diffrn_radiation_type MoK\a
_diffrn_radiation_wavelength 0.71073
_diffrn_reflns_av_R_equivalents 0.0708
_diffrn_reflns_av_unetI/netI 0.1226
_diffrn_reflns_Laue_measured_fraction_full 0.997
_diffrn_reflns_Laue_measured_fraction_max 0.973
_diffrn_reflns_limit_h_max 27
_diffrn_reflns_limit_h_min -28
_diffrn_reflns_limit_k_max 29
_diffrn_reflns_limit_k_min -29
_diffrn_reflns_limit_l_max 31
_diffrn_reflns_limit_l_min -30
_diffrn_reflns_number 109418
_diffrn_reflns_point_group_measured_fraction_full 0.997
_diffrn_reflns_point_group_measured_fraction_max 0.973
_diffrn_reflns_theta_full 25.242
_diffrn_reflns_theta_max 27.508
_diffrn_reflns_theta_min 1.011
_diffrn_standards_decay_% 0.0
_exptl_absorpt_coefficient_mu 1.887
_exptl_absorpt_correction_T_max 0.70
_exptl_absorpt_correction_T_min 0.55
_exptl_absorpt_correction_type multi-scan
_exptl_absorpt_process_details
;
 Data were corrected for decay and absorption using the program SADABS 
 (Sheldrick, G. M. (2003). SADABS. Version 2.10. University of
 G\"ottingen, Germany).
;
_exptl_crystal_colour Colourless
_exptl_crystal_density_diffrn 1.458
_exptl_crystal_description Prism
_exptl_crystal_F_000 4356
_exptl_crystal_size_max 0.500
_exptl_crystal_size_mid 0.200
_exptl_crystal_size_min 0.200
_refine_diff_density_max 2.015
_refine_diff_density_min -1.867
_refine_diff_density_rms 0.206
_refine_ls_extinction_method none
_refine_ls_goodness_of_fit_ref 1.115
_refine_ls_hydrogen_treatment constr
_refine_ls_matrix_type full
_refine_ls_number_parameters 2149
_refine_ls_number_reflns 42689
_refine_ls_number_restraints 94
_refine_ls_restrained_S_all 1.122
_refine_ls_R_factor_all 0.2003
_refine_ls_R_factor_gt 0.1010
_refine_ls_shift/su_max 0.006
_refine_ls_shift/su_mean 0.000
_refine_ls_structure_factor_coef Fsqd
_refine_ls_weighting_details 'w=1/[\s^2^(Fo^2^)+(0.2000P)^2^] where P=(Fo^2^+2Fc^2^)/3'
_refine_ls_weighting_scheme calc
_refine_ls_wR_factor_gt 0.2930
_refine_ls_wR_factor_ref 0.3570
_reflns_Friedel_coverage 0.000
_reflns_number_gt 20319
_reflns_number_total 42689
_reflns_threshold_expression 'I > 2\s(I)'
_cod_data_source_file ja5107354_si_002.cif
_cod_data_source_block GATLNRB
_cod_database_code 4123052
_shelx_space_group_comment
;
The symmetry employed for this shelxl refinement is uniquely defined
by the following loop, which should always be used as a source of
symmetry information in preference to the above space-group names.
They are only intended as comments.
;
_shelx_estimated_absorpt_t_min 0.452
_shelx_estimated_absorpt_t_max 0.704
_shelxl_version_number 2013-4

loop_
_space_group_symop_operation_xyz
'x, y, z'
'-x, -y, -z'

loop_
_atom_site_label
_atom_site_type_symbol
_atom_site_fract_x
_atom_site_fract_y
_atom_site_fract_z
_atom_site_U_iso_or_equiv
_atom_site_adp_type
_atom_site_occupancy
_atom_site_site_symmetry_order
_atom_site_calc_flag
_atom_site_refinement_flags_posn
_atom_site_refinement_flags_adp
_atom_site_refinement_flags_occupancy
_atom_site_disorder_assembly
_atom_site_disorder_group
Ga1 Ga 0.58466(4) 0.66490(4) 0.87250(4) 0.0313(2) Uani 1 1 d . . . . .
O1 O 0.6582(3) 0.7387(2) 0.8754(3) 0.0323(12) Uani 1 1 d . . . . .
C1 C 0.8305(4) 0.7473(4) 0.8795(3) 0.0297(16) Uani 1 1 d . . . . .
Ga2 Ga 0.46170(5) 0.48470(4) 0.83039(4) 0.0342(2) Uani 1 1 d . . . . .
O2 O 0.6342(3) 0.6066(3) 0.8458(3) 0.0363(12) Uani 1 1 d . . . . .
C2 C 0.7784(4) 0.7704(4) 0.8840(3) 0.0293(16) Uani 1 1 d . . . . .
Ga3 Ga 0.64340(5) 0.52148(4) 0.83799(4) 0.0348(2) Uani 1 1 d . . . . .
O3 O 0.7321(3) 0.5619(3) 0.8357(3) 0.0381(13) Uani 1 1 d . . . . .
C3 C 0.7127(4) 0.7222(4) 0.8727(4) 0.0296(16) Uani 1 1 d . . . . .
Ga4 Ga 0.19333(5) 0.18975(5) 0.49115(4) 0.0366(2) Uani 1 1 d . . . . .
O4 O 0.7708(3) 0.5144(3) 0.7390(3) 0.0445(14) Uani 1 1 d . . . . .
C4 C 0.7014(4) 0.6550(4) 0.8580(4) 0.0316(17) Uani 1 1 d . . . . .
Ga5 Ga 0.23958(6) 0.32105(5) 0.66290(4) 0.0385(2) Uani 1 1 d . . . . .
O5 O 0.7643(3) 0.4857(3) 0.6187(3) 0.0554(17) Uani 1 1 d . . . . .
C5 C 0.7513(4) 0.6315(4) 0.8537(4) 0.0357(18) Uani 1 1 d . . . . .
Ga6 Ga 0.13423(5) 0.33262(5) 0.51938(4) 0.0413(3) Uani 1 1 d . . . . .
O6 O 0.8583(3) 0.5751(3) 0.5988(3) 0.0476(15) Uani 1 1 d . . . . .
C6 C 0.8184(4) 0.6779(4) 0.8651(4) 0.0301(16) Uani 1 1 d . . . . .
O7 O 0.9036(3) 0.6757(3) 0.5663(2) 0.0391(13) Uani 1 1 d . . . . .
C7 C 0.8741(4) 0.6519(4) 0.8586(3) 0.0331(17) Uani 1 1 d D . . . .
H7 H 0.8572 0.6065 0.8597 0.040 Uiso 1 1 calc R U . . .
O8 O 0.8374(3) 0.7410(3) 0.5195(3) 0.0461(15) Uani 1 1 d . . . . .
C8 C 0.9165(4) 0.6798(4) 0.7782(3) 0.0292(16) Uani 1 1 d . . . . .
O9 O 0.8261(3) 0.8505(3) 0.6003(3) 0.0383(13) Uani 1 1 d . . . . .
C9 C 0.8716(4) 0.6323(4) 0.7893(4) 0.0285(16) Uani 1 1 d . . . . .
O10 O 0.7307(3) 0.8517(3) 0.6542(3) 0.0424(14) Uani 1 1 d . . . . .
C10 C 0.8203(4) 0.5680(4) 0.7346(4) 0.0345(18) Uani 1 1 d . . . . .
O11 O 0.6233(3) 0.7978(3) 0.6834(3) 0.0515(16) Uani 1 1 d . . . . .
C11 C 0.8180(4) 0.5514(4) 0.6730(4) 0.0371(19) Uani 1 1 d . . . . .
O12 O 0.6471(3) 0.7992(3) 0.7992(3) 0.0413(13) Uani 1 1 d . . . . .
C12 C 0.8648(4) 0.5988(4) 0.6634(4) 0.0350(18) Uani 1 1 d . . . . .
O13 O 0.3744(3) 0.4909(3) 0.8324(3) 0.0385(13) Uani 1 1 d . . . . .
C13 C 0.9175(4) 0.6648(4) 0.7171(4) 0.0311(17) Uani 1 1 d . . . . .
O14 O 0.5062(3) 0.5868(3) 0.8680(3) 0.0381(13) Uani 1 1 d . . . . .
C14 C 0.9689(4) 0.7175(4) 0.7065(3) 0.0320(17) Uani 1 1 d D . . . .
H14 H 0.9795 0.6895 0.6709 0.038 Uiso 1 1 calc R U . . .
O15 O 0.5385(3) 0.7202(3) 0.9005(3) 0.0365(12) Uani 1 1 d . . . . .
C15 C 0.9248(4) 0.8119(4) 0.7213(4) 0.0337(17) Uani 1 1 d . . . . .
O16 O 0.5556(3) 0.8245(3) 0.8755(3) 0.0393(13) Uani 1 1 d . . . . .
C16 C 0.9326(4) 0.7552(4) 0.6800(4) 0.0314(17) Uani 1 1 d . . . . .
O17 O 0.5338(3) 0.8371(3) 0.7661(3) 0.0496(15) Uani 1 1 d . . . . .
C17 C 0.9019(4) 0.7322(4) 0.6116(4) 0.0354(18) Uani 1 1 d . . . . .
O18 O 0.4029(3) 0.8115(3) 0.6847(3) 0.0458(14) Uani 1 1 d . . . . .
C18 C 0.8689(5) 0.7660(4) 0.5888(4) 0.042(2) Uani 1 1 d . . . . .
O19 O 0.2772(4) 0.7080(3) 0.5811(3) 0.0581(17) Uani 1 1 d . . . . .
C19 C 0.8622(4) 0.8219(4) 0.6292(4) 0.0358(18) Uani 1 1 d . . . . .
O20 O 0.1877(4) 0.5711(3) 0.4878(3) 0.073(2) Uani 1 1 d . . . . .
C20 C 0.8907(4) 0.8461(4) 0.6973(4) 0.0310(17) Uani 1 1 d . . . . .
O21 O 0.0970(3) 0.4839(3) 0.5101(3) 0.0460(14) Uani 1 1 d . . . . .
C21 C 0.8817(4) 0.9074(4) 0.7432(4) 0.0329(17) Uani 1 1 d D . . . .
H21 H 0.8664 0.9294 0.7163 0.039 Uiso 1 1 calc R U . . .
O22 O 0.1036(3) 0.3999(3) 0.5585(2) 0.0376(13) Uani 1 1 d . . . . .
C22 C 0.8322(4) 0.8748(4) 0.8185(4) 0.0309(17) Uani 1 1 d . . . . .
O23 O 0.1794(4) 0.3460(3) 0.6095(3) 0.0545(17) Uani 1 1 d . . . . .
C23 C 0.8217(4) 0.8791(3) 0.7592(4) 0.0290(16) Uani 1 1 d . . . . .
O24 O 0.2570(3) 0.4042(3) 0.7409(3) 0.0413(14) Uani 1 1 d . . . . .
C24 C 0.7497(4) 0.8519(4) 0.7134(4) 0.0341(18) Uani 1 1 d . . . . .
O25 O 0.6552(3) 0.4432(3) 0.8401(3) 0.0390(13) Uani 1 1 d . . . . .
C25 C 0.6947(4) 0.8250(4) 0.7297(4) 0.0318(17) Uani 1 1 d . . . . .
O26 O 0.5483(3) 0.4760(3) 0.8349(3) 0.0445(14) Uani 1 1 d . . . . .
C26 C 0.7074(4) 0.8242(4) 0.7883(4) 0.0321(17) Uani 1 1 d . . . . .
O27 O 0.4176(3) 0.3836(3) 0.8032(3) 0.0411(13) Uani 1 1 d . . . . .
C27 C 0.7775(4) 0.8493(4) 0.8342(4) 0.0300(17) Uani 1 1 d . . . . .
O28 O 0.2966(3) 0.2957(3) 0.7197(2) 0.0357(12) Uani 1 1 d . . . . .
C28 C 0.7905(4) 0.8444(3) 0.8981(3) 0.0293(16) Uani 1 1 d D . . . .
H28 H 0.7527 0.8516 0.9114 0.035 Uiso 1 1 calc R U . . .
O29 O 0.2178(3) 0.2325(3) 0.5878(3) 0.0393(13) Uani 1 1 d . . . . .
C29 C 0.9472(4) 0.6997(4) 0.9163(4) 0.041(2) Uani 1 1 d D . . . .
H29A H 0.9426 0.7095 0.9582 0.049 Uiso 1 1 calc R U . . .
H29B H 0.9674 0.7451 0.9166 0.049 Uiso 1 1 calc R U . . .
O30 O 0.2182(3) 0.1205(3) 0.5023(3) 0.0373(13) Uani 1 1 d . . . . .
O31 O 0.2784(3) 0.0761(3) 0.4289(3) 0.0424(14) Uani 1 1 d . . . . .
O32 O 0.3870(3) 0.1245(3) 0.4008(3) 0.0497(15) Uani 1 1 d . . . . .
O33 O 0.5181(3) 0.1404(3) 0.4655(3) 0.0475(15) Uani 1 1 d . . . . .
C33 C 0.8630(4) 0.9016(4) 0.9571(4) 0.0353(18) Uani 1 1 d D . . . .
H33A H 0.8673 0.8938 0.9957 0.042 Uiso 1 1 calc R U . . .
H33B H 0.9019 0.8968 0.9454 0.042 Uiso 1 1 calc R U . . .
O34 O 0.6516(3) 0.2312(3) 0.5660(3) 0.0521(16) Uani 1 1 d . . . . .
O35 O 0.7330(3) 0.3649(3) 0.6670(3) 0.0543(17) Uani 1 1 d . . . . .
O36 O 0.7335(3) 0.4036(3) 0.7869(3) 0.0449(14) Uani 1 1 d . . . . .
O37 O 0.5203(3) 0.6227(3) 0.7735(3) 0.0550(16) Uani 1 1 d . . . . .
C37 C 0.9526(4) 0.9653(4) 0.8027(4) 0.042(2) Uani 1 1 d D . . . .
H37A H 0.9883 0.9808 0.7864 0.051 Uiso 1 1 calc R U . . .
H37B H 0.9703 0.9455 0.8304 0.051 Uiso 1 1 calc R U . . .
O38 O 0.6447(3) 0.6913(3) 0.9673(3) 0.0506(15) Uani 1 1 d . . . . .
O39 O 0.4341(4) 0.4716(4) 0.7416(3) 0.066(2) Uani 1 1 d . . . . .
O40 O 0.4881(3) 0.4975(3) 0.9229(3) 0.0504(15) Uani 1 1 d . . . . .
O41 O 0.5899(4) 0.4726(4) 0.7375(3) 0.0656(18) Uiso 1 1 d . . . . .
C41 C 1.0417(4) 0.7696(4) 0.7686(4) 0.0367(18) Uani 1 1 d D . . . .
H41A H 1.0715 0.8039 0.7591 0.044 Uiso 1 1 calc R U . . .
H41B H 1.0332 0.7962 0.8061 0.044 Uiso 1 1 calc R U . . .
O42 O 0.6902(3) 0.5745(3) 0.9408(3) 0.0513(15) Uani 1 1 d . . . . .
O43 O 0.2980(3) 0.2604(3) 0.5226(3) 0.0584(17) Uiso 1 1 d . . . . .
O44 O 0.0888(3) 0.1317(4) 0.4714(3) 0.0580(17) Uani 1 1 d . . . . .
O45 O 0.3193(4) 0.3699(3) 0.6493(3) 0.068(2) Uani 1 1 d . . . . .
C45 C 0.3545(4) 0.6548(4) 0.8807(3) 0.0328(17) Uani 1 1 d . . . . .
O46 O 0.1552(3) 0.2656(4) 0.6727(3) 0.0555(17) Uani 1 1 d . . . . .
C46 C 0.3337(4) 0.5824(4) 0.8594(4) 0.0321(17) Uani 1 1 d . . . . .
O47 O 0.2321(3) 0.4072(4) 0.5432(3) 0.0661(19) Uani 1 1 d . . . . .
C47 C 0.3866(4) 0.5609(4) 0.8546(4) 0.0337(17) Uani 1 1 d . . . . .
O48 O 0.0441(4) 0.2521(3) 0.5004(4) 0.0676(19) Uani 1 1 d . . . . .
C48 C 0.4539(4) 0.6086(4) 0.8710(4) 0.0377(19) Uani 1 1 d . . . . .
C49 C 0.4732(4) 0.6799(4) 0.8907(4) 0.0330(17) Uani 1 1 d . . . . .
C50 C 0.4205(4) 0.7026(4) 0.8953(3) 0.0305(16) Uani 1 1 d . . . . .
C51 C 0.2579(4) 0.5294(4) 0.8388(4) 0.0328(17) Uani 1 1 d D . . . .
H51 H 0.2626 0.4914 0.8482 0.039 Uiso 1 1 calc R U . . .
C52 C 0.1725(4) 0.5208(4) 0.7359(4) 0.0300(17) Uani 1 1 d . . . . .
C53 C 0.2144(4) 0.4943(4) 0.7646(4) 0.0318(17) Uani 1 1 d . . . . .
C54 C 0.2161(4) 0.4351(4) 0.7205(4) 0.0391(19) Uani 1 1 d . . . . .
C55 C 0.1770(5) 0.4053(4) 0.6537(4) 0.041(2) Uani 1 1 d . . . . .
C56 C 0.1370(4) 0.4330(4) 0.6256(4) 0.0363(18) Uani 1 1 d . . . . .
C57 C 0.1337(4) 0.4916(4) 0.6684(4) 0.0319(17) Uani 1 1 d . . . . .
C58 C 0.0920(4) 0.5245(4) 0.6382(4) 0.0320(17) Uani 1 1 d D . . . .
H58 H 0.0524 0.4852 0.5943 0.038 Uiso 1 1 calc R U . . .
C59 C 0.1847(4) 0.6455(4) 0.6713(4) 0.0345(18) Uani 1 1 d . . . . .
C60 C 0.1397(4) 0.5758(4) 0.6238(4) 0.0328(17) Uani 1 1 d . . . . .
C61 C 0.1399(5) 0.5515(4) 0.5618(4) 0.0396(19) Uani 1 1 d . . . . .
C62 C 0.1860(5) 0.5976(4) 0.5489(4) 0.048(2) Uani 1 1 d . . . . .
C63 C 0.2313(5) 0.6663(4) 0.5963(4) 0.042(2) Uani 1 1 d . . . . .
C64 C 0.2308(4) 0.6925(4) 0.6580(4) 0.0354(18) Uani 1 1 d . . . . .
C65 C 0.2797(4) 0.7710(4) 0.7098(4) 0.0342(18) Uani 1 1 d D . . . .
H65 H 0.2892 0.7957 0.6839 0.041 Uiso 1 1 calc R U . . .
C66 C 0.3634(4) 0.7761(4) 0.8109(4) 0.0330(17) Uani 1 1 d . . . . .
C67 C 0.3523(4) 0.7845(4) 0.7549(4) 0.0373(19) Uani 1 1 d . . . . .
C68 C 0.4109(4) 0.8043(4) 0.7399(4) 0.0373(19) Uani 1 1 d . . . . .
C69 C 0.4789(4) 0.8180(4) 0.7833(4) 0.0378(18) Uiso 1 1 d . . . . .
C70 C 0.4875(4) 0.8106(4) 0.8382(4) 0.0326(17) Uani 1 1 d . . . . .
C71 C 0.4305(4) 0.7895(4) 0.8546(4) 0.0325(17) Uani 1 1 d . . . . .
C72 C 0.4399(4) 0.7794(4) 0.9143(4) 0.0298(16) Uani 1 1 d D . . . .
H72 H 0.4925 0.8066 0.9440 0.036 Uiso 1 1 calc R U . . .
C73 C 0.2234(4) 0.5609(4) 0.8813(4) 0.043(2) Uani 1 1 d D . . . .
H73A H 0.2572 0.5844 0.9287 0.052 Uiso 1 1 calc R U . . .
H73B H 0.2158 0.5975 0.8719 0.052 Uiso 1 1 calc R U . . .
C77 C 0.0563(4) 0.5550(4) 0.6799(4) 0.041(2) Uani 1 1 d D . . . .
H77A H 0.0937 0.5920 0.7251 0.049 Uiso 1 1 calc R U . . .
H77B H 0.0323 0.5775 0.6597 0.049 Uiso 1 1 calc R U . . .
C81 C 0.2420(5) 0.8039(4) 0.7472(5) 0.048(2) Uani 1 1 d D . . . .
H81A H 0.1954 0.7933 0.7145 0.058 Uiso 1 1 calc R U . . .
H81B H 0.2321 0.7817 0.7745 0.058 Uiso 1 1 calc R U . . .
C85 C 0.4042(5) 0.8104(4) 0.9556(4) 0.042(2) Uani 1 1 d D . . . .
H85A H 0.3522 0.7883 0.9271 0.051 Uiso 1 1 calc R U . . .
H85B H 0.4103 0.7984 0.9919 0.051 Uiso 1 1 calc R U . . .
C89 C 0.5365(5) 0.4082(4) 0.8244(4) 0.042(2) Uani 1 1 d . . . . .
C90 C 0.5921(4) 0.3915(4) 0.8264(4) 0.0337(17) Uani 1 1 d . . . . .
C91 C 0.5811(4) 0.3242(4) 0.8153(4) 0.0342(18) Uani 1 1 d . . . . .
C92 C 0.5142(5) 0.2771(4) 0.8027(4) 0.0369(19) Uani 1 1 d . . . . .
C93 C 0.4558(4) 0.2930(4) 0.7983(4) 0.0316(17) Uani 1 1 d . . . . .
C94 C 0.4676(4) 0.3588(4) 0.8077(4) 0.0361(18) Uani 1 1 d . . . . .
C95 C 0.6430(4) 0.3050(4) 0.8160(4) 0.0376(19) Uani 1 1 d D . . . .
H95 H 0.6883 0.3493 0.8493 0.045 Uiso 1 1 calc R U . . .
C96 C 0.6020(4) 0.2163(4) 0.6954(4) 0.0354(18) Uani 1 1 d . . . . .
C97 C 0.6033(4) 0.1958(4) 0.6349(4) 0.0350(18) Uani 1 1 d . . . . .
C98 C 0.6465(5) 0.2455(4) 0.6254(4) 0.043(2) Uani 1 1 d . . . . .
C99 C 0.6911(5) 0.3164(4) 0.6777(4) 0.044(2) Uani 1 1 d . . . . .
C100 C 0.6887(4) 0.3342(4) 0.7393(4) 0.0398(19) Uani 1 1 d . . . . .
C101 C 0.6450(4) 0.2857(4) 0.7500(4) 0.0323(17) Uani 1 1 d . . . . .
C102 C 0.5564(4) 0.1187(4) 0.5787(4) 0.0354(18) Uani 1 1 d D . . . .
H102 H 0.5788 0.1112 0.5472 0.043 Uiso 1 1 calc R U . . .
C103 C 0.4250(4) 0.0839(4) 0.5565(4) 0.0353(18) Uani 1 1 d . . . . .
C104 C 0.3558(4) 0.0721(4) 0.5226(4) 0.0326(17) Uani 1 1 d . . . . .
C105 C 0.3444(4) 0.0864(4) 0.4685(4) 0.0376(19) Uani 1 1 d . . . . .
C106 C 0.3992(4) 0.1105(4) 0.4519(4) 0.0373(19) Uani 1 1 d . . . . .
C107 C 0.4661(4) 0.1186(4) 0.4857(4) 0.0349(18) Uani 1 1 d . . . . .
C108 C 0.4811(4) 0.1064(4) 0.5394(4) 0.0314(17) Uani 1 1 d . . . . .
C109 C 0.2971(4) 0.0488(4) 0.5420(4) 0.0331(17) Uani 1 1 d D . . . .
H109 H 0.2512 0.0239 0.5008 0.040 Uiso 1 1 calc R U . . .
C110 C 0.3339(4) 0.1431(4) 0.6607(4) 0.0336(17) Uani 1 1 d . . . . .
C111 C 0.3361(4) 0.2036(4) 0.7056(4) 0.0295(16) Uani 1 1 d . . . . .
C112 C 0.2967(4) 0.2331(4) 0.6798(4) 0.0354(18) Uani 1 1 d . . . . .
C113 C 0.2579(4) 0.2032(4) 0.6140(4) 0.0360(18) Uani 1 1 d . . . . .
C114 C 0.2560(4) 0.1435(4) 0.5679(4) 0.0326(17) Uani 1 1 d . . . . .
C115 C 0.2948(4) 0.1122(4) 0.5910(4) 0.0313(17) Uani 1 1 d . . . . .
C116 C 0.3823(5) 0.2394(4) 0.7803(4) 0.0383(19) Uani 1 1 d D . . . .
H116 H 0.3600 0.2668 0.8022 0.046 Uiso 1 1 calc R U . . .
C117 C 0.6419(5) 0.2515(5) 0.8395(4) 0.048(2) Uani 1 1 d D . . . .
H11A H 0.6005 0.2053 0.8053 0.058 Uiso 1 1 calc R U . . .
H11B H 0.6353 0.2663 0.8807 0.058 Uiso 1 1 calc R U . . .
C121 C 0.5581(4) 0.0673(4) 0.6052(4) 0.0397(19) Uani 1 1 d D . . . .
H12A H 0.5408 0.0762 0.6400 0.048 Uiso 1 1 calc R U . . .
H12B H 0.5254 0.0184 0.5687 0.048 Uiso 1 1 calc R U . . .
C125 C 0.2981(5) -0.0048(4) 0.5662(4) 0.043(2) Uani 1 1 d D . . . .
H12C H 0.2609 -0.0143 0.5823 0.052 Uiso 1 1 calc R U . . .
H12D H 0.3453 0.0152 0.6036 0.052 Uiso 1 1 calc R U . . .
C129 C 0.3815(6) 0.1867(5) 0.8063(4) 0.053(2) Uani 1 1 d D . . . .
H12E H 0.3318 0.1487 0.7848 0.064 Uiso 1 1 calc R U . . .
H12F H 0.4112 0.1648 0.7926 0.064 Uiso 1 1 calc R U . . .
N49 N 0.3948(3) 0.4301(3) 0.6727(3) 0.0260(13) Uani 1 1 d . . . . .
O50 O 0.5896(4) 0.6217(4) 1.0250(4) 0.078(2) Uani 1 1 d D . . . .
C42 C 1.0820(4) 0.7310(4) 0.7884(4) 0.0365(18) Uani 1 1 d D . . . .
H74A H 1.0486 0.6904 0.7886 0.044 Uiso 1 1 calc R U . . .
H74B H 1.0986 0.7124 0.7546 0.044 Uiso 1 1 calc R U . . .
N8 N 0.6455(5) 0.6262(5) 1.0682(5) 0.075(3) Uani 1 1 d D . . . .
C34 C 0.8728(5) 0.9760(4) 0.9768(4) 0.046(2) Uani 1 1 d D . . . .
H75A H 0.8293 0.9786 0.9799 0.055 Uiso 1 1 calc R U . . .
H75B H 0.8788 0.9877 0.9421 0.055 Uiso 1 1 calc R U . . .
C35 C 0.9378(4) 1.0299(4) 1.0433(4) 0.051(2) Uani 1 1 d D . . . .
H76A H 0.9290 1.0221 1.0790 0.062 Uiso 1 1 calc R U . . .
H76B H 0.9801 1.0231 1.0422 0.062 Uiso 1 1 calc R U . . .
C79 C -0.0212(5) 0.5286(5) 0.7383(5) 0.049(2) Uani 1 1 d D . . . .
H78A H -0.0393 0.5612 0.7310 0.059 Uiso 1 1 calc R U . . .
H78B H 0.0209 0.5560 0.7821 0.059 Uiso 1 1 calc R U . . .
O79 O 0.6356(5) 0.5846(6) 1.0881(6) 0.119(4) Uani 1 1 d D . . . .
C86 C 0.4349(5) 0.8904(4) 0.9858(5) 0.052(2) Uani 1 1 d D . . . .
H80A H 0.4872 0.9126 1.0130 0.062 Uiso 1 1 calc R U . . .
H80B H 0.4269 0.9025 0.9496 0.062 Uiso 1 1 calc R U . . .
O81 O 0.7058(4) 0.6777(5) 1.0922(5) 0.116(4) Uani 1 1 d D . . . .
C74 C 0.1525(5) 0.5075(5) 0.8696(5) 0.055(2) Uani 1 1 d D . . . .
H82A H 0.1597 0.4707 0.8789 0.066 Uiso 1 1 calc R U . . .
H82B H 0.1182 0.4842 0.8223 0.066 Uiso 1 1 calc R U . . .
C38 C 0.9468(6) 1.0295(5) 0.8458(5) 0.064(3) Uani 1 1 d D . . . .
H83A H 0.9141 1.0141 0.8649 0.077 Uiso 1 1 calc R U . . .
H83B H 0.9946 1.0639 0.8833 0.077 Uiso 1 1 calc R U . . .
C78 C 0.0012(5) 0.4990(4) 0.6853(5) 0.056(3) Uani 1 1 d D . . . .
H84A H -0.0418 0.4690 0.6420 0.067 Uiso 1 1 calc R U . . .
H84B H 0.0216 0.4685 0.6942 0.067 Uiso 1 1 calc R U . . .
C43 C 1.1458(5) 0.7771(5) 0.8556(4) 0.054(2) Uani 1 1 d D . . . .
H86A H 1.1292 0.7949 0.8897 0.064 Uiso 1 1 calc R U . . .
H86B H 1.1788 0.8183 0.8558 0.064 Uiso 1 1 calc R U . . .
C30 C 0.9994(5) 0.6666(6) 0.9128(5) 0.065(3) Uani 1 1 d D . . . .
H87A H 0.9761 0.6184 0.9064 0.078 Uiso 1 1 calc R U . . .
H87B H 1.0086 0.6625 0.8737 0.078 Uiso 1 1 calc R U . . .
C122 C 0.6335(5) 0.0747(5) 0.6342(5) 0.058(3) Uani 1 1 d D . . . .
H30A H 0.6438 0.0494 0.5976 0.070 Uiso 1 1 calc R U . . .
H30B H 0.6688 0.1252 0.6579 0.070 Uiso 1 1 calc R U . . .
C44 C 1.1861(5) 0.7385(6) 0.8739(5) 0.071(3) Uani 1 1 d D . . . .
H31A H 1.2272 0.7708 0.9176 0.106 Uiso 1 1 calc R U . . .
H31B H 1.2031 0.7210 0.8406 0.106 Uiso 1 1 calc R U . . .
H31C H 1.1542 0.6986 0.8755 0.106 Uiso 1 1 calc R U . . .
C36 C 0.9531(6) 1.1043(4) 1.0586(5) 0.076(3) Uani 1 1 d D . . . .
H32A H 0.9951 1.1375 1.1014 0.114 Uiso 1 1 calc R U . . .
H32B H 0.9116 1.1114 1.0606 0.114 Uiso 1 1 calc R U . . .
H32C H 0.9626 1.1124 1.0237 0.114 Uiso 1 1 calc R U . . .
C80 C -0.0791(5) 0.4709(5) 0.7385(6) 0.067(3) Uani 1 1 d D . . . .
H34A H -0.0923 0.4921 0.7738 0.101 Uiso 1 1 calc R U . . .
H34B H -0.0611 0.4389 0.7464 0.101 Uiso 1 1 calc R U . . .
H34C H -0.1213 0.4443 0.6955 0.101 Uiso 1 1 calc R U . . .
C126 C 0.2842(6) -0.0745(4) 0.5096(5) 0.058(3) Uani 1 1 d D . . . .
H35A H 0.2401 -0.0908 0.4702 0.069 Uiso 1 1 calc R U . . .
H35B H 0.3244 -0.0653 0.4971 0.069 Uiso 1 1 calc R U . . .
C123 C 0.6416(6) 0.0456(6) 0.6813(5) 0.070(3) Uani 1 1 d D . . . .
H36A H 0.6073 -0.0052 0.6575 0.084 Uiso 1 1 calc R U . . .
H36B H 0.6306 0.0703 0.7177 0.084 Uiso 1 1 calc R U . . .
C31 C 1.0701(5) 0.7088(7) 0.9742(5) 0.079(4) Uani 1 1 d D . . . .
H38A H 1.0867 0.7598 0.9894 0.095 Uiso 1 1 calc R U . . .
H38B H 1.1065 0.6963 0.9636 0.095 Uiso 1 1 calc R U . . .
C75 C 0.1205(6) 0.5411(6) 0.9130(6) 0.087(4) Uani 1 1 d D . . . .
H39A H 0.1552 0.5646 0.9601 0.104 Uiso 1 1 calc R U . . .
H39B H 0.1138 0.5780 0.9036 0.104 Uiso 1 1 calc R U . . .
C127 C 0.2759(6) -0.1328(5) 0.5272(6) 0.073(3) Uani 1 1 d D . . . .
H40A H 0.2360 -0.1420 0.5401 0.088 Uiso 1 1 calc R U . . .
H40B H 0.2634 -0.1766 0.4875 0.088 Uiso 1 1 calc R U . . .
C87 C 0.4008(7) 0.9203(5) 1.0288(6) 0.082(4) Uani 1 1 d D . . . .
H42A H 0.4055 0.9053 1.0629 0.099 Uiso 1 1 calc R U . . .
H42B H 0.3491 0.9011 1.0008 0.099 Uiso 1 1 calc R U . . .
C82 C 0.2846(7) 0.8826(5) 0.7916(6) 0.087(4) Uani 1 1 d D . . . .
H43A H 0.2538 0.8993 0.8094 0.105 Uiso 1 1 calc R U . . .
H43B H 0.3253 0.8914 0.8299 0.105 Uiso 1 1 calc R U . . .
C88 C 0.4360(8) 1.0009(5) 1.0628(8) 0.115(6) Uani 1 1 d D . . . .
H44A H 0.4136 1.0185 1.0908 0.173 Uiso 1 1 calc R U . . .
H44B H 0.4297 1.0159 1.0290 0.173 Uiso 1 1 calc R U . . .
H44C H 0.4872 1.0200 1.0903 0.173 Uiso 1 1 calc R U . . .
C118 C 0.7100(7) 0.2430(7) 0.8528(7) 0.085(4) Uani 1 1 d D . . . .
H79A H 0.7157 0.2268 0.8112 0.102 Uiso 1 1 calc R U . . .
H79B H 0.7515 0.2896 0.8858 0.102 Uiso 1 1 calc R U . . .
C130 C 0.4080(10) 0.2178(7) 0.8794(6) 0.121(6) Uani 1 1 d D . . . .
H13A H 0.3818 0.2442 0.8936 0.145 Uiso 0.5 1 calc R U P A 1
H13B H 0.4592 0.2522 0.9007 0.145 Uiso 0.5 1 calc R U P A 1
C119 C 0.7108(7) 0.1915(7) 0.8783(7) 0.092(4) Uani 1 1 d D . . . .
H11C H 0.6664 0.1463 0.8490 0.110 Uiso 1 1 calc R U . . .
H11D H 0.7523 0.1822 0.8791 0.110 Uiso 1 1 calc R U . . .
C124 C 0.7214(7) 0.0558(9) 0.7114(7) 0.123(6) Uani 1 1 d D . . . .
H11E H 0.7263 0.0370 0.7423 0.184 Uiso 1 1 calc R U . . .
H11F H 0.7552 0.1062 0.7351 0.184 Uiso 1 1 calc R U . . .
H11G H 0.7317 0.0305 0.6753 0.184 Uiso 1 1 calc R U . . .
C76 C 0.0514(7) 0.4915(8) 0.9037(8) 0.118(5) Uani 1 1 d D . . . .
H12G H 0.0347 0.5173 0.9335 0.177 Uiso 1 1 calc R U . . .
H12H H 0.0575 0.4553 0.9140 0.177 Uiso 1 1 calc R U . . .
H12I H 0.0159 0.4690 0.8576 0.177 Uiso 1 1 calc R U . . .
C32 C 1.0611(8) 0.6930(9) 1.0294(6) 0.123(6) Uani 1 1 d D . . . .
H12J H 1.1071 0.7204 1.0691 0.184 Uiso 1 1 calc R U . . .
H12K H 1.0452 0.6425 1.0142 0.184 Uiso 1 1 calc R U . . .
H12L H 1.0254 0.7060 1.0401 0.184 Uiso 1 1 calc R U . . .
C39 C 0.9206(8) 1.0671(6) 0.8123(7) 0.100(4) Uani 1 1 d D . . . .
H12M H 0.8703 1.0355 0.7786 0.120 Uiso 1 1 calc R U . . .
H12N H 0.9498 1.0788 0.7891 0.120 Uiso 1 1 calc R U . . .
C128 C 0.3421(8) -0.1152(7) 0.5823(6) 0.104(5) Uani 1 1 d D . . . .
H12O H 0.3337 -0.1539 0.5927 0.157 Uiso 1 1 calc R U . . .
H12P H 0.3548 -0.0718 0.6217 0.157 Uiso 1 1 calc R U . . .
H12Q H 0.3812 -0.1083 0.5690 0.157 Uiso 1 1 calc R U . . .
Tl1 Tl 0.77787(8) 0.70343(7) 0.71589(8) 0.0898(5) Uani 0.38 1 d . . P . .
Tl2 Tl 0.46675(11) 0.25134(9) 0.64502(9) 0.0895(5) Uani 0.31 1 d . . P . .
Tl3 Tl 0.3185(2) 0.6049(2) 0.71685(18) 0.1033(10) Uani 0.18 1 d . . P . .
Rb4 Rb 0.2547(3) 0.66515(14) 0.45039(16) 0.1730(19) Uani 0.57 1 d . . P . .
Rb5 Rb 0.4994(4) 0.8231(6) 0.6318(5) 0.198(5) Uani 0.314(6) 1 d . . . . .
C134 C 0.4859(6) 0.0401(7) 0.7410(6) 0.078(3) Uani 1 1 d D . . . .
N127 N 0.4708(6) 0.0802(5) 0.7274(6) 0.089(3) Uani 1 1 d D . . . .
C131 C 0.4002(9) 0.1649(8) 0.9049(7) 0.117(5) Uani 1 1 d D . . . .
H12R H 0.4139 0.1893 0.9531 0.141 Uiso 1 1 calc R U . . .
H12S H 0.3497 0.1282 0.8820 0.141 Uiso 1 1 calc R U . . .
C120 C 0.7160(10) 0.2239(10) 0.9465(8) 0.154(8) Uani 1 1 d D . . . .
H1 H 0.7183 0.1924 0.9651 0.231 Uiso 1 1 calc R U . . .
H2 H 0.6738 0.2313 0.9448 0.231 Uiso 1 1 calc R U . . .
H13C H 0.7593 0.2694 0.9746 0.231 Uiso 1 1 calc R U . . .
C138 C 0.5010(9) -0.0101(8) 0.7513(10) 0.135(7) Uani 1 1 d . . . . .
H12T H 0.5512 0.0017 0.7608 0.203 Uiso 1 1 calc R U . . .
H12U H 0.4699 -0.0563 0.7115 0.203 Uiso 1 1 calc R U . . .
H12V H 0.4928 -0.0115 0.7891 0.203 Uiso 1 1 calc R U . . .
O51 O 0.7490(6) 0.8127(7) 1.0552(6) 0.050(4) Uani 0.5 1 d . . P . .
O52 O 0.4225(7) 0.6126(8) 1.0234(6) 0.064(4) Uani 0.5 1 d . . P B 1
N131 N 0.0875(10) 0.1270(8) 0.5828(8) 0.084(7) Uani 0.5 1 d D . P . .
O132 O 0.6446(12) 0.4448(11) 0.9897(8) 0.093(6) Uani 0.5 1 d . . P . .
O134 O 0.6927(12) 0.4892(11) 0.9998(8) 0.107(8) Uani 0.5 1 d . . P . .
C135 C 0.8015(17) 0.8188(10) 1.0795(12) 0.077(8) Uani 0.5 1 d . . P . .
N10 N 0.8225(11) 1.0147(10) 1.1355(10) 0.175(7) Uiso 1 1 d D . . . .
C136 C 0.7649(10) 0.9785(12) 1.0818(11) 0.149(7) Uani 1 1 d D . . . .
C137 C 0.8359(9) 0.7700(10) 1.0511(10) 0.058(5) Uani 0.5 1 d . . P . .
H13D H 0.7978 0.7220 1.0187 0.086 Uiso 0.5 1 calc R U P . .
H13E H 0.8687 0.7690 1.0876 0.086 Uiso 0.5 1 calc R U P . .
H13F H 0.8623 0.7889 1.0294 0.086 Uiso 0.5 1 calc R U P . .
O138 O 0.5242(10) 0.2993(10) 0.5679(10) 0.102(6) Uani 0.5 1 d . . P . .
C140 C 0.7008(10) 0.9196(13) 1.0175(9) 0.187(11) Uani 1 1 d . . . . .
H14A H 0.6721 0.9392 0.9987 0.281 Uiso 1 1 calc R U . . .
H14B H 0.6715 0.8850 1.0263 0.281 Uiso 1 1 calc R U . . .
H14C H 0.7173 0.8967 0.9859 0.281 Uiso 1 1 calc R U . . .
O141 O 0.7058(12) 0.9923(10) 0.8497(12) 0.130(8) Uani 0.5 1 d . . P . .
C83 C 0.3140(11) 0.9277(8) 0.7646(9) 0.154(8) Uani 1 1 d D . . . .
H14D H 0.3454 0.9768 0.8012 0.185 Uiso 1 1 calc R U . . .
H14E H 0.3435 0.9110 0.7446 0.185 Uiso 1 1 calc R U . . .
C40 C 0.9256(11) 1.1368(8) 0.8637(9) 0.162(8) Uani 1 1 d D . . . .
H14F H 0.9097 1.1607 0.8406 0.244 Uiso 1 1 calc R U . . .
H14G H 0.9754 1.1679 0.8974 0.244 Uiso 1 1 calc R U . . .
H14H H 0.8950 1.1251 0.8852 0.244 Uiso 1 1 calc R U . . .
O144 O 0.6261(8) 0.4272(10) 0.6149(13) 0.134(9) Uani 0.5 1 d . . P C 1
O145 O 0.3564(12) 0.6060(12) 0.6653(12) 0.081(6) Uiso 0.35 1 d . . P . .
C146 C -0.0892(16) 0.3123(16) 0.5082(14) 0.019(7) Uiso 0.2 1 d D . P D 1
C147 C -0.0699(18) 0.3253(18) 0.4554(15) 0.026(7) Uiso 0.2 1 d D . P D 1
H90A H -0.1001 0.3434 0.4361 0.038 Uiso 0.2 1 calc R U P D 1
H90C H -0.0779 0.2809 0.4205 0.038 Uiso 0.2 1 calc R U P D 1
H90B H -0.0195 0.3599 0.4760 0.038 Uiso 0.2 1 calc R U P D 1
O148 O 0.2503(18) 0.9513(18) 1.0905(18) 0.063(9) Uiso 0.25 1 d . . P E 1
C84 C 0.2572(12) 0.9265(14) 0.7145(11) 0.189(12) Uani 1 1 d D . . . .
H15A H 0.2782 0.9560 0.6969 0.284 Uiso 1 1 calc R U . . .
H15B H 0.2291 0.9449 0.7347 0.284 Uiso 1 1 calc R U . . .
H15C H 0.2259 0.8779 0.6784 0.284 Uiso 1 1 calc R U . . .
C153 C 0.1101(14) 0.0826(15) 0.5955(14) 0.095(8) Uiso 0.5 1 d D . P . .
O155 O 0.3708(14) 0.2878(11) 0.4547(9) 0.176(14) Uani 0.5 1 d . . P . .
C132 C 0.4477(15) 0.1310(14) 0.8921(12) 0.29(2) Uani 1 1 d D . . . .
H15D H 0.4432 0.0975 0.9090 0.434 Uiso 1 1 calc R U . . .
H15E H 0.4976 0.1675 0.9146 0.434 Uiso 1 1 calc R U . . .
H15F H 0.4332 0.1060 0.8442 0.434 Uiso 1 1 calc R U . . .
C157 C 0.854(2) 0.514(2) 0.9406(15) 0.20(3) Uani 0.5 1 d . . P . .
H15G H 0.8687 0.5206 0.9075 0.306 Uiso 0.5 1 calc R U P . .
H15H H 0.8025 0.4811 0.9190 0.306 Uiso 0.5 1 calc R U P . .
H15I H 0.8810 0.4941 0.9611 0.306 Uiso 0.5 1 calc R U P . .
C158 C 0.871(2) 0.600(4) 1.006(3) 0.23(3) Uani 0.5 1 d D . P . .
O159 O 0.1094(17) -0.0447(17) 0.3619(16) 0.124(10) Uiso 0.35 1 d . . P F 2
C160 C 0.1571(15) 0.1032(15) 0.6674(14) 0.104(9) Uiso 0.5 1 d . . P . .
H16A H 0.1988 0.1492 0.6880 0.156 Uiso 0.5 1 calc R U P . .
H16B H 0.1733 0.0676 0.6667 0.156 Uiso 0.5 1 calc R U P . .
H16C H 0.1291 0.1059 0.6930 0.156 Uiso 0.5 1 calc R U P . .
O163 O 0.5733(16) 0.7032(16) 0.5517(15) 0.070(8) Uiso 0.25 1 d . . P . .
O16' O 0.6973(17) 0.4859(17) 0.4988(16) 0.083(9) Uiso 0.25 1 d . . P . .
N46 N 0.865(3) 0.624(3) 1.061(3) 0.55(8) Uani 0.5 1 d D . P . .
O166 O 0.849(2) 0.307(2) 0.787(2) 0.116(14) Uani 0.25 1 d D . P . .
O54 O 0.5190(16) 0.6752(16) 0.6792(15) 0.075(8) Uiso 0.25 1 d . . P . .
O55 O 1.0570(16) 1.2603(16) 0.8182(15) 0.074(8) Uiso 0.25 1 d . . P . .
O56 O 0.914(2) 0.247(2) 0.755(2) 0.134(17) Uani 0.25 1 d D . P . .
O13' O 0.713(2) 0.664(3) 0.564(2) 0.123(14) Uiso 0.25 1 d . . P . .
O136 O 0.4024(11) 0.6705(12) 0.5170(11) 0.266(9) Uiso 1 1 d . . . . .
O137 O 0.4900(14) 0.2886(13) 0.5996(13) 0.142(8) Uiso 0.5 1 d . . P . .
O140 O 0.594(4) 0.603(4) 0.693(3) 0.19(3) Uiso 0.25 1 d . . P . .
O58 O -0.0033(14) 0.0404(14) 0.3523(13) 0.063(7) Uiso 0.25 1 d . . P G 2
O14' O 0.7187(17) 0.6168(18) 0.5619(16) 0.181(11) Uiso 0.5 1 d . . P . .
O26' O -0.0483(15) 0.2809(17) 0.5442(17) 0.054(8) Uani 0.2 1 d . . P . .
O146 O -0.0781(16) 0.2004(19) 0.3751(18) 0.093(11) Uani 0.25 1 d . . P . .
O149 O 0.439(3) 0.485(5) 0.577(3) 0.22(4) Uani 0.2 1 d . . P . .
O151 O 0.0252(19) -0.0017(19) 0.3717(18) 0.092(10) Uiso 0.25 1 d . . P F 1
O14X O 0.2341(16) 0.9234(18) 1.0337(15) 0.076(9) Uani 0.25 1 d . . P H 2
O3Y O 1.065(2) 0.914(2) 0.697(2) 0.088(14) Uiso 0.25 1 d . . P I 3
O37' O 0.1974(18) 0.2935(15) 0.6555(14) 0.014(6) Uiso 0.15 1 d . . P J 3
O3X O 1.0734(12) 0.9219(13) 0.7324(13) 0.118(8) Uani 0.5 1 d . . P K 2
O4X O 0.4569(9) 0.4033(14) 0.6516(12) 0.289(12) Uani 1 1 d . . . . .
O5X O 0.3679(10) 0.4764(15) 0.6340(10) 0.155(11) Uani 0.5 1 d . . P . .
O22' O 0.268(2) 0.969(2) 1.079(3) 0.091(13) Uiso 0.25 1 d . . P L 3
O35' O 1.1433(16) 1.1232(16) 0.8440(16) 0.078(9) Uiso 0.25 1 d . . P M 2
O8' O 0.6332(14) 0.4808(15) 0.6487(14) 0.146(9) Uiso 0.5 1 d . . P N 2
O3' O 0.687(4) 0.635(2) 0.7102(14) 0.34(3) Uani 0.5 1 d . . P . .
O9' O -0.0942(17) -0.0153(17) 0.4502(16) 0.080(9) Uiso 0.25 1 d . . P . .
O4' O 0.8258(17) 0.259(2) 0.689(2) 0.17(3) Uani 0.25 1 d D . P . .
N8' N 0.8699(16) 0.273(2) 0.7461(19) 0.105(17) Uani 0.25 1 d D . P . .
O19' O 0.6260(12) 0.3699(12) 0.3678(11) 0.043(5) Uiso 0.25 1 d . . P . .
O1P O 0.1756(7) 0.2832(7) 0.7905(7) 0.159(5) Uiso 1 1 d . . . . .
O2K O 0.0341(13) 0.3315(13) 0.6980(12) 0.295(11) Uiso 1 1 d . . . . .
O20L O 0.054(3) -0.050(3) 0.377(3) 0.110(15) Uiso 0.2 1 d . . P . .

loop_
_atom_site_aniso_label
_atom_site_aniso_U_11
_atom_site_aniso_U_22
_atom_site_aniso_U_33
_atom_site_aniso_U_23
_atom_site_aniso_U_13
_atom_site_aniso_U_12
Ga1 0.0338(5) 0.0286(4) 0.0395(5) 0.0179(4) 0.0194(4) 0.0189(4)
O1 0.035(3) 0.026(3) 0.045(3) 0.019(2) 0.021(3) 0.019(2)
C1 0.030(4) 0.030(4) 0.025(4) 0.010(3) 0.009(3) 0.017(3)
Ga2 0.0403(5) 0.0290(4) 0.0387(5) 0.0162(4) 0.0189(4) 0.0209(4)
O2 0.038(3) 0.035(3) 0.053(3) 0.026(3) 0.028(3) 0.024(3)
C2 0.040(4) 0.027(4) 0.027(4) 0.014(3) 0.016(3) 0.021(3)
Ga3 0.0385(5) 0.0272(4) 0.0448(5) 0.0179(4) 0.0202(4) 0.0200(4)
O3 0.037(3) 0.029(3) 0.054(3) 0.019(3) 0.022(3) 0.019(2)
C3 0.033(4) 0.034(4) 0.028(4) 0.017(3) 0.013(3) 0.021(3)
Ga4 0.0464(5) 0.0381(5) 0.0302(5) 0.0141(4) 0.0156(4) 0.0291(4)
O4 0.045(3) 0.030(3) 0.043(3) 0.008(3) 0.019(3) 0.011(3)
C4 0.033(4) 0.031(4) 0.033(4) 0.013(3) 0.016(3) 0.018(3)
Ga5 0.0486(6) 0.0372(5) 0.0332(5) 0.0134(4) 0.0169(4) 0.0287(5)
O5 0.058(4) 0.037(3) 0.037(3) 0.001(3) 0.019(3) 0.004(3)
C5 0.047(5) 0.036(4) 0.043(5) 0.022(4) 0.026(4) 0.031(4)
Ga6 0.0575(6) 0.0441(5) 0.0290(5) 0.0134(4) 0.0172(4) 0.0376(5)
O6 0.062(4) 0.037(3) 0.023(3) 0.005(2) 0.014(3) 0.015(3)
C6 0.028(4) 0.033(4) 0.026(4) 0.010(3) 0.012(3) 0.016(3)
O7 0.056(4) 0.042(3) 0.025(3) 0.014(2) 0.014(3) 0.036(3)
C7 0.031(4) 0.036(4) 0.029(4) 0.012(3) 0.009(3) 0.021(4)
O8 0.068(4) 0.047(3) 0.031(3) 0.015(3) 0.019(3) 0.044(3)
C8 0.023(4) 0.032(4) 0.027(4) 0.009(3) 0.006(3) 0.016(3)
O9 0.049(3) 0.038(3) 0.033(3) 0.016(2) 0.017(3) 0.028(3)
C9 0.026(4) 0.033(4) 0.028(4) 0.014(3) 0.010(3) 0.018(3)
O10 0.041(3) 0.053(4) 0.033(3) 0.021(3) 0.011(3) 0.025(3)
C10 0.029(4) 0.036(4) 0.034(4) 0.016(4) 0.010(3) 0.014(4)
O11 0.036(3) 0.072(4) 0.049(4) 0.035(3) 0.012(3) 0.026(3)
C11 0.042(5) 0.026(4) 0.029(4) 0.004(3) 0.014(4) 0.011(4)
O12 0.030(3) 0.050(3) 0.056(4) 0.032(3) 0.022(3) 0.021(3)
C12 0.038(4) 0.034(4) 0.028(4) 0.007(3) 0.013(4) 0.021(4)
O13 0.051(3) 0.031(3) 0.051(3) 0.023(3) 0.033(3) 0.027(3)
C13 0.030(4) 0.030(4) 0.028(4) 0.008(3) 0.008(3) 0.019(3)
O14 0.038(3) 0.027(3) 0.061(4) 0.020(3) 0.030(3) 0.022(2)
C14 0.028(4) 0.035(4) 0.026(4) 0.010(3) 0.009(3) 0.016(3)
O15 0.044(3) 0.031(3) 0.044(3) 0.018(3) 0.025(3) 0.025(3)
C15 0.028(4) 0.028(4) 0.040(4) 0.011(3) 0.014(3) 0.013(3)
O16 0.037(3) 0.039(3) 0.045(3) 0.021(3) 0.023(3) 0.017(3)
C16 0.029(4) 0.027(4) 0.036(4) 0.010(3) 0.016(3) 0.015(3)
O17 0.043(3) 0.074(4) 0.066(4) 0.051(4) 0.038(3) 0.035(3)
C17 0.040(4) 0.036(4) 0.031(4) 0.011(4) 0.017(4) 0.023(4)
O18 0.048(3) 0.060(4) 0.045(3) 0.035(3) 0.025(3) 0.028(3)
C18 0.052(5) 0.044(5) 0.029(4) 0.015(4) 0.015(4) 0.028(4)
O19 0.081(5) 0.038(3) 0.048(4) 0.016(3) 0.040(4) 0.015(3)
C19 0.040(5) 0.038(4) 0.039(5) 0.020(4) 0.020(4) 0.025(4)
O20 0.119(6) 0.044(4) 0.046(4) 0.014(3) 0.055(4) 0.019(4)
C20 0.036(4) 0.028(4) 0.032(4) 0.013(3) 0.017(3) 0.018(3)
O21 0.060(4) 0.035(3) 0.035(3) 0.011(3) 0.023(3) 0.017(3)
C21 0.035(4) 0.023(4) 0.032(4) 0.006(3) 0.012(3) 0.014(3)
O22 0.049(3) 0.035(3) 0.029(3) 0.009(2) 0.014(3) 0.029(3)
C22 0.040(4) 0.020(4) 0.031(4) 0.007(3) 0.016(4) 0.019(3)
O23 0.085(5) 0.055(4) 0.030(3) 0.011(3) 0.018(3) 0.056(4)
C23 0.031(4) 0.019(3) 0.036(4) 0.009(3) 0.014(3) 0.015(3)
O24 0.061(4) 0.038(3) 0.040(3) 0.018(3) 0.025(3) 0.037(3)
C24 0.048(5) 0.033(4) 0.034(4) 0.019(4) 0.021(4) 0.027(4)
O25 0.047(3) 0.033(3) 0.048(3) 0.022(3) 0.023(3) 0.025(3)
C25 0.027(4) 0.038(4) 0.039(4) 0.022(4) 0.016(4) 0.020(3)
O26 0.041(3) 0.025(3) 0.071(4) 0.023(3) 0.025(3) 0.020(3)
C26 0.031(4) 0.028(4) 0.035(4) 0.013(3) 0.013(4) 0.016(3)
O27 0.050(3) 0.029(3) 0.048(3) 0.017(3) 0.020(3) 0.025(3)
C27 0.030(4) 0.025(4) 0.034(4) 0.010(3) 0.013(3) 0.017(3)
O28 0.050(3) 0.026(3) 0.034(3) 0.012(2) 0.019(3) 0.024(3)
C28 0.028(4) 0.024(4) 0.023(4) 0.003(3) 0.006(3) 0.011(3)
O29 0.052(3) 0.034(3) 0.034(3) 0.014(2) 0.016(3) 0.030(3)
C29 0.039(5) 0.050(5) 0.035(5) 0.017(4) 0.015(4) 0.026(4)
O30 0.049(3) 0.033(3) 0.030(3) 0.012(2) 0.013(3) 0.027(3)
O31 0.050(3) 0.058(4) 0.042(3) 0.036(3) 0.021(3) 0.036(3)
O32 0.065(4) 0.066(4) 0.057(4) 0.048(3) 0.039(3) 0.042(3)
O33 0.050(4) 0.064(4) 0.048(4) 0.035(3) 0.029(3) 0.032(3)
C33 0.039(4) 0.034(4) 0.026(4) 0.009(3) 0.011(3) 0.017(4)
O34 0.059(4) 0.038(3) 0.044(4) 0.007(3) 0.032(3) 0.013(3)
O35 0.068(4) 0.035(3) 0.052(4) 0.015(3) 0.040(3) 0.010(3)
O36 0.048(3) 0.025(3) 0.040(3) 0.004(2) 0.012(3) 0.013(3)
O37 0.069(4) 0.053(4) 0.042(4) 0.019(3) 0.018(3) 0.036(3)
C37 0.042(5) 0.034(4) 0.037(5) 0.010(4) 0.013(4) 0.013(4)
O38 0.050(4) 0.060(4) 0.041(3) 0.030(3) 0.014(3) 0.024(3)
O39 0.061(4) 0.089(5) 0.039(4) 0.036(4) 0.023(3) 0.018(4)
O40 0.063(4) 0.045(3) 0.035(3) 0.020(3) 0.019(3) 0.017(3)
C41 0.035(4) 0.034(4) 0.037(4) 0.012(4) 0.014(4) 0.019(4)
O42 0.059(4) 0.056(4) 0.037(3) 0.019(3) 0.016(3) 0.033(3)
O44 0.041(4) 0.070(4) 0.046(4) 0.020(3) 0.017(3) 0.017(3)
O45 0.085(5) 0.055(4) 0.048(4) 0.022(3) 0.041(4) 0.008(4)
C45 0.052(5) 0.034(4) 0.023(4) 0.014(3) 0.019(4) 0.027(4)
O46 0.047(4) 0.076(5) 0.051(4) 0.034(4) 0.029(3) 0.026(3)
C46 0.046(5) 0.035(4) 0.026(4) 0.015(3) 0.024(4) 0.023(4)
O47 0.051(4) 0.072(5) 0.068(5) 0.024(4) 0.023(3) 0.033(4)
C47 0.041(5) 0.035(4) 0.036(4) 0.020(4) 0.020(4) 0.024(4)
O48 0.085(5) 0.052(4) 0.073(5) 0.033(4) 0.037(4) 0.035(4)
C48 0.041(5) 0.042(5) 0.042(5) 0.019(4) 0.022(4) 0.031(4)
C49 0.042(5) 0.025(4) 0.037(4) 0.016(3) 0.020(4) 0.019(4)
C50 0.037(4) 0.033(4) 0.022(4) 0.011(3) 0.015(3) 0.018(4)
C51 0.049(5) 0.033(4) 0.030(4) 0.016(3) 0.027(4) 0.026(4)
C52 0.037(4) 0.031(4) 0.038(4) 0.019(3) 0.027(4) 0.022(3)
C53 0.031(4) 0.031(4) 0.038(4) 0.014(3) 0.024(4) 0.016(3)
C54 0.052(5) 0.041(5) 0.031(4) 0.015(4) 0.020(4) 0.031(4)
C55 0.059(5) 0.043(5) 0.040(5) 0.018(4) 0.032(4) 0.038(4)
C56 0.044(5) 0.041(4) 0.036(4) 0.017(4) 0.025(4) 0.028(4)
C57 0.037(4) 0.031(4) 0.041(5) 0.018(4) 0.026(4) 0.023(3)
C58 0.032(4) 0.038(4) 0.035(4) 0.017(4) 0.020(3) 0.022(4)
C59 0.038(4) 0.034(4) 0.038(4) 0.016(4) 0.018(4) 0.024(4)
C60 0.033(4) 0.029(4) 0.034(4) 0.009(3) 0.012(3) 0.021(3)
C61 0.052(5) 0.031(4) 0.037(5) 0.013(4) 0.020(4) 0.023(4)
C62 0.069(6) 0.039(5) 0.034(5) 0.016(4) 0.027(5) 0.021(5)
C63 0.058(5) 0.033(4) 0.044(5) 0.018(4) 0.028(4) 0.024(4)
C64 0.039(4) 0.036(4) 0.036(4) 0.017(4) 0.017(4) 0.023(4)
C65 0.041(4) 0.032(4) 0.039(4) 0.018(4) 0.021(4) 0.025(4)
C66 0.049(5) 0.026(4) 0.036(4) 0.015(3) 0.028(4) 0.023(4)
C67 0.042(5) 0.031(4) 0.048(5) 0.018(4) 0.026(4) 0.023(4)
C68 0.047(5) 0.034(4) 0.048(5) 0.026(4) 0.029(4) 0.022(4)
C70 0.029(4) 0.032(4) 0.039(4) 0.014(4) 0.018(4) 0.018(3)
C71 0.039(4) 0.023(4) 0.036(4) 0.010(3) 0.018(4) 0.019(3)
C72 0.035(4) 0.027(4) 0.032(4) 0.011(3) 0.019(3) 0.019(3)
C73 0.052(5) 0.050(5) 0.043(5) 0.025(4) 0.028(4) 0.031(4)
C77 0.037(4) 0.038(5) 0.047(5) 0.013(4) 0.019(4) 0.024(4)
C81 0.056(6) 0.053(5) 0.059(6) 0.028(5) 0.037(5) 0.039(5)
C85 0.059(5) 0.041(5) 0.041(5) 0.018(4) 0.032(4) 0.031(4)
C89 0.056(5) 0.035(4) 0.047(5) 0.021(4) 0.024(4) 0.031(4)
C90 0.044(5) 0.033(4) 0.034(4) 0.018(3) 0.019(4) 0.025(4)
C91 0.042(5) 0.029(4) 0.029(4) 0.010(3) 0.011(4) 0.020(4)
C92 0.057(5) 0.035(4) 0.023(4) 0.014(3) 0.016(4) 0.028(4)
C93 0.045(5) 0.027(4) 0.025(4) 0.012(3) 0.016(3) 0.018(4)
C94 0.044(5) 0.035(4) 0.038(5) 0.018(4) 0.021(4) 0.026(4)
C95 0.045(5) 0.025(4) 0.035(4) 0.009(3) 0.011(4) 0.018(4)
C96 0.039(4) 0.028(4) 0.035(4) 0.011(3) 0.012(4) 0.019(4)
C97 0.040(4) 0.029(4) 0.041(5) 0.017(4) 0.022(4) 0.019(4)
C98 0.051(5) 0.037(5) 0.040(5) 0.011(4) 0.025(4) 0.025(4)
C99 0.050(5) 0.029(4) 0.048(5) 0.010(4) 0.027(4) 0.018(4)
C100 0.046(5) 0.028(4) 0.041(5) 0.011(4) 0.016(4) 0.020(4)
C101 0.034(4) 0.026(4) 0.034(4) 0.011(3) 0.012(3) 0.018(3)
C102 0.046(5) 0.030(4) 0.039(4) 0.017(4) 0.023(4) 0.024(4)
C103 0.045(5) 0.023(4) 0.035(4) 0.011(3) 0.015(4) 0.020(4)
C104 0.045(5) 0.025(4) 0.032(4) 0.011(3) 0.019(4) 0.023(4)
C105 0.051(5) 0.037(4) 0.042(5) 0.024(4) 0.023(4) 0.031(4)
C106 0.052(5) 0.041(5) 0.047(5) 0.032(4) 0.033(4) 0.030(4)
C107 0.038(4) 0.034(4) 0.041(5) 0.021(4) 0.020(4) 0.020(4)
C108 0.040(4) 0.022(4) 0.033(4) 0.010(3) 0.018(4) 0.017(3)
C109 0.044(5) 0.023(4) 0.033(4) 0.013(3) 0.015(4) 0.016(3)
C110 0.047(5) 0.032(4) 0.038(4) 0.023(4) 0.028(4) 0.022(4)
C111 0.033(4) 0.025(4) 0.031(4) 0.014(3) 0.014(3) 0.013(3)
C112 0.042(5) 0.030(4) 0.036(5) 0.014(4) 0.018(4) 0.021(4)
C113 0.045(5) 0.030(4) 0.040(5) 0.017(4) 0.020(4) 0.024(4)
C114 0.036(4) 0.031(4) 0.039(5) 0.020(4) 0.020(4) 0.018(3)
C115 0.035(4) 0.029(4) 0.029(4) 0.014(3) 0.012(3) 0.016(3)
C116 0.060(5) 0.032(4) 0.032(4) 0.021(4) 0.022(4) 0.025(4)
C117 0.066(6) 0.046(5) 0.044(5) 0.027(4) 0.021(5) 0.037(5)
C121 0.050(5) 0.027(4) 0.041(5) 0.015(4) 0.018(4) 0.021(4)
C125 0.058(5) 0.035(4) 0.050(5) 0.022(4) 0.029(4) 0.029(4)
C129 0.082(7) 0.053(6) 0.055(6) 0.039(5) 0.037(5) 0.044(5)
N49 0.024(3) 0.024(3) 0.024(3) 0.009(3) 0.009(3) 0.009(3)
O50 0.081(6) 0.056(5) 0.055(5) 0.018(4) 0.016(4) 0.006(4)
C42 0.023(4) 0.044(5) 0.038(5) 0.018(4) 0.011(3) 0.016(4)
N8 0.071(7) 0.084(7) 0.058(6) 0.040(6) 0.030(5) 0.016(6)
C34 0.053(5) 0.033(4) 0.031(4) 0.006(4) 0.013(4) 0.010(4)
C35 0.043(5) 0.040(5) 0.040(5) 0.002(4) 0.014(4) 0.008(4)
C79 0.044(5) 0.057(6) 0.058(6) 0.030(5) 0.029(5) 0.028(5)
O79 0.078(6) 0.141(9) 0.170(10) 0.128(9) 0.044(6) 0.033(6)
C86 0.077(7) 0.030(4) 0.059(6) 0.014(4) 0.048(5) 0.029(5)
O81 0.062(5) 0.130(8) 0.101(7) 0.072(6) 0.006(5) -0.012(5)
C74 0.052(6) 0.062(6) 0.046(5) 0.018(5) 0.027(5) 0.026(5)
C38 0.063(7) 0.042(5) 0.060(7) 0.009(5) 0.027(5) 0.012(5)
C78 0.056(6) 0.041(5) 0.075(7) 0.022(5) 0.042(5) 0.024(5)
C43 0.045(5) 0.066(6) 0.040(5) 0.015(5) 0.016(4) 0.029(5)
C30 0.067(7) 0.076(7) 0.058(6) 0.023(6) 0.023(5) 0.055(6)
C122 0.069(7) 0.043(5) 0.056(6) 0.021(5) 0.013(5) 0.036(5)
C44 0.058(6) 0.097(9) 0.059(7) 0.043(6) 0.014(5) 0.042(6)
C36 0.068(7) 0.038(5) 0.063(7) -0.017(5) 0.015(6) 0.015(5)
C80 0.070(7) 0.074(7) 0.084(8) 0.043(6) 0.049(6) 0.044(6)
C126 0.076(7) 0.036(5) 0.058(6) 0.017(5) 0.031(5) 0.029(5)
C123 0.074(7) 0.083(8) 0.071(7) 0.038(6) 0.036(6) 0.052(7)
C31 0.051(6) 0.114(10) 0.054(7) 0.027(7) 0.004(5) 0.050(7)
C75 0.070(8) 0.099(9) 0.103(10) 0.040(8) 0.067(7) 0.036(7)
C127 0.093(9) 0.054(6) 0.095(9) 0.041(6) 0.054(7) 0.043(6)
C87 0.103(9) 0.047(6) 0.090(9) 0.011(6) 0.066(8) 0.034(6)
C82 0.089(9) 0.048(6) 0.120(11) 0.021(7) 0.066(8) 0.032(6)
C88 0.162(14) 0.050(7) 0.150(13) 0.021(8) 0.116(12) 0.058(8)
C118 0.110(10) 0.107(10) 0.096(9) 0.064(8) 0.066(8) 0.083(9)
C130 0.24(2) 0.084(9) 0.086(10) 0.062(8) 0.076(12) 0.100(12)
C119 0.086(9) 0.097(10) 0.109(11) 0.059(9) 0.035(8) 0.056(8)
C124 0.140(14) 0.147(14) 0.070(9) 0.039(9) 0.015(9) 0.096(12)
C76 0.098(11) 0.144(15) 0.109(12) 0.047(11) 0.054(9) 0.061(11)
C32 0.111(12) 0.159(16) 0.076(10) 0.043(10) 0.012(9) 0.080(12)
C39 0.111(11) 0.080(9) 0.106(11) 0.034(8) 0.047(9) 0.053(9)
C128 0.147(14) 0.076(9) 0.093(10) 0.049(8) 0.032(10) 0.061(9)
Tl1 0.0799(9) 0.0663(8) 0.0956(10) 0.0187(7) 0.0196(8) 0.0426(7)
Tl2 0.1129(14) 0.0806(11) 0.0816(11) 0.0401(9) 0.0472(10) 0.0470(10)
Tl3 0.120(3) 0.111(3) 0.097(2) 0.059(2) 0.061(2) 0.052(2)
Rb4 0.300(5) 0.0657(16) 0.101(2) 0.0225(15) 0.124(3) 0.013(2)
Rb5 0.194(8) 0.382(14) 0.225(9) 0.245(10) 0.154(7) 0.198(9)
C134 0.067(8) 0.067(8) 0.083(9) 0.034(7) 0.027(6) 0.021(6)
N127 0.108(8) 0.066(7) 0.109(9) 0.043(6) 0.065(7) 0.043(6)
C131 0.169(16) 0.132(13) 0.068(9) 0.053(9) 0.047(10) 0.087(12)
C120 0.135(15) 0.173(19) 0.134(17) 0.107(16) 0.027(12) 0.038(14)
C138 0.131(14) 0.090(11) 0.184(19) 0.090(13) 0.049(13) 0.039(10)
O51 0.024(6) 0.041(7) 0.037(7) 0.006(6) -0.010(6) -0.005(6)
O52 0.057(8) 0.099(11) 0.024(6) 0.022(7) 0.018(6) 0.031(8)
N131 0.108(15) 0.039(9) 0.034(9) 0.004(7) 0.032(9) -0.035(9)
O132 0.135(18) 0.104(15) 0.038(9) 0.037(10) 0.032(11) 0.056(14)
O134 0.137(17) 0.103(15) 0.035(9) 0.051(10) 0.012(10) 0.007(13)
C135 0.12(2) 0.022(9) 0.065(16) 0.019(10) 0.055(16) 0.000(13)
C136 0.131(16) 0.20(2) 0.17(2) 0.129(19) 0.097(16) 0.078(16)
C137 0.033(10) 0.048(11) 0.058(12) 0.023(10) -0.008(9) 0.007(8)
O138 0.113(14) 0.112(15) 0.123(16) 0.070(13) 0.073(13) 0.065(12)
C140 0.106(14) 0.30(3) 0.086(13) 0.080(16) 0.026(11) 0.043(17)
O141 0.136(18) 0.068(12) 0.16(2) 0.037(13) 0.046(16) 0.053(13)
C83 0.23(2) 0.078(11) 0.17(2) 0.046(12) 0.122(19) 0.081(14)
C40 0.20(2) 0.091(12) 0.159(17) 0.019(11) 0.047(15) 0.103(14)
O144 0.027(8) 0.076(13) 0.24(3) 0.064(15) 0.007(11) 0.012(8)
C84 0.26(3) 0.33(3) 0.22(2) 0.22(3) 0.18(2) 0.24(3)
O155 0.21(2) 0.104(16) 0.055(11) -0.005(10) 0.067(14) -0.068(15)
C132 0.42(5) 0.27(3) 0.14(2) 0.06(2) 0.01(2) 0.26(4)
C157 0.19(4) 0.14(3) 0.06(2) 0.03(2) -0.08(2) -0.03(3)
C158 0.15(3) 0.53(9) 0.41(7) 0.46(8) 0.22(4) 0.24(5)
N46 0.34(7) 0.64(12) 1.3(2) 0.88(16) 0.45(11) 0.38(8)
O166 0.09(3) 0.15(4) 0.16(4) 0.11(4) 0.07(3) 0.08(3)
O56 0.09(3) 0.18(4) 0.17(4) 0.13(4) 0.02(3) 0.07(3)
O26' 0.039(17) 0.07(2) 0.08(2) 0.045(19) 0.033(16) 0.037(16)
O146 0.056(19) 0.11(3) 0.12(3) 0.06(2) 0.037(19) 0.040(19)
O149 0.12(5) 0.28(9) 0.07(4) -0.04(4) 0.00(3) 0.08(5)
O14X 0.068(19) 0.10(2) 0.07(2) 0.026(19) 0.019(16) 0.08(2)
O3X 0.095(15) 0.134(19) 0.11(2) 0.043(17) 0.055(15) 0.046(13)
O4X 0.156(14) 0.42(3) 0.34(3) 0.22(3) 0.140(17) 0.118(18)
O5X 0.072(12) 0.26(3) 0.082(14) 0.090(17) -0.002(10) 0.042(16)
O3' 0.77(11) 0.36(5) 0.09(2) 0.16(3) 0.23(4) 0.39(7)
O4' 0.034(19) 0.13(4) 0.32(7) 0.12(4) 0.01(3) 0.04(2)
N8' 0.009(16) 0.19(5) 0.11(4) 0.08(4) 0.03(2) 0.03(2)

loop_
_atom_type_symbol
_atom_type_description
_atom_type_scat_dispersion_real
_atom_type_scat_dispersion_imag
_atom_type_scat_source
C C 0.0033 0.0016 'International Tables Vol C Tables 4.2.6.8 and 6.1.1.4'
H H 0.0000 0.0000 'International Tables Vol C Tables 4.2.6.8 and 6.1.1.4'
Ga Ga 0.2307 1.6083 'International Tables Vol C Tables 4.2.6.8 and 6.1.1.4'
N N 0.0061 0.0033 'International Tables Vol C Tables 4.2.6.8 and 6.1.1.4'
O O 0.0106 0.0060 'International Tables Vol C Tables 4.2.6.8 and 6.1.1.4'
Rb Rb -0.9393 2.9676 'International Tables Vol C Tables 4.2.6.8 and 6.1.1.4'
Tl Tl -2.8358 9.6688 'International Tables Vol C Tables 4.2.6.8 and 6.1.1.4'

loop_
_geom_angle_atom_site_label_1
_geom_angle_atom_site_label_2
_geom_angle_atom_site_label_3
_geom_angle
_geom_angle_site_symmetry_1
_geom_angle_site_symmetry_3
O1 Ga1 O15 94.1(2) . .
O1 Ga1 O14 179.1(2) . .
O15 Ga1 O14 85.8(2) . .
O1 Ga1 O2 86.6(2) . .
O15 Ga1 O2 178.1(2) . .
O14 Ga1 O2 93.6(2) . .
O1 Ga1 O38 92.0(2) . .
O15 Ga1 O38 92.2(2) . .
O14 Ga1 O38 88.9(2) . .
O2 Ga1 O38 86.0(2) . .
O1 Ga1 O37 94.3(2) . .
O15 Ga1 O37 93.4(2) . .
O14 Ga1 O37 84.9(3) . .
O2 Ga1 O37 88.3(2) . .
O38 Ga1 O37 171.3(2) . .
C3 O1 Ga1 110.0(4) . .
C2 C1 C6 122.3(7) . .
O39 Ga2 O26 92.9(3) . .
O39 Ga2 O14 91.2(3) . .
O26 Ga2 O14 95.6(2) . .
O39 Ga2 O27 95.7(3) . .
O26 Ga2 O27 85.8(2) . .
O14 Ga2 O27 172.9(2) . .
O39 Ga2 O13 92.1(3) . .
O26 Ga2 O13 174.6(2) . .
O14 Ga2 O13 86.4(2) . .
O27 Ga2 O13 91.6(2) . .
O39 Ga2 O40 178.6(3) . .
O26 Ga2 O40 88.3(3) . .
O14 Ga2 O40 89.4(2) . .
O27 Ga2 O40 83.8(2) . .
O13 Ga2 O40 86.7(2) . .
C4 O2 Ga3 105.8(4) . .
C4 O2 Ga1 104.9(4) . .
Ga3 O2 Ga1 144.9(3) . .
C3 C2 C1 117.9(6) . .
C3 C2 C28 119.3(6) . .
C1 C2 C28 122.7(7) . .
O3 Ga3 O25 93.6(2) . .
O3 Ga3 O2 87.7(2) . .
O25 Ga3 O2 174.0(2) . .
O3 Ga3 O26 176.8(3) . .
O25 Ga3 O26 86.2(2) . .
O2 Ga3 O26 92.9(2) . .
O3 Ga3 O41 91.6(3) . .
O25 Ga3 O41 95.0(3) . .
O2 Ga3 O41 90.9(3) . .
O26 Ga3 O41 85.2(3) . .
O3 Ga3 O42 92.2(2) . .
O25 Ga3 O42 89.0(2) . .
O2 Ga3 O42 85.1(2) . .
O26 Ga3 O42 91.0(3) . .
O41 Ga3 O42 174.3(3) . .
C5 O3 Ga3 108.9(4) . .
C4 C3 O1 118.0(6) . .
C4 C3 C2 119.1(6) . .
O1 C3 C2 122.9(6) . .
O9 Ga4 O30 93.5(2) 2_666 .
O9 Ga4 O8 87.9(2) 2_666 2_666
O30 Ga4 O8 176.6(3) . 2_666
O9 Ga4 O29 177.6(2) 2_666 .
O30 Ga4 O29 85.4(2) . .
O8 Ga4 O29 93.4(2) 2_666 .
O9 Ga4 O44 93.4(2) 2_666 .
O30 Ga4 O44 91.1(3) . .
O8 Ga4 O44 85.7(3) 2_666 .
O29 Ga4 O44 88.7(2) . .
O9 Ga4 O43 93.6(2) 2_666 .
O30 Ga4 O43 93.8(2) . .
O8 Ga4 O43 89.2(3) 2_666 .
O29 Ga4 O43 84.4(2) . .
O44 Ga4 O43 171.2(3) . .
C3 C4 C5 124.0(7) . .
C3 C4 O2 118.4(6) . .
C5 C4 O2 117.7(6) . .
O37' Ga5 O45 161.8(19) . .
O37' Ga5 O23 78.1(19) . .
O45 Ga5 O23 90.1(3) . .
O37' Ga5 O28 99.2(19) . .
O45 Ga5 O28 93.0(3) . .
O23 Ga5 O28 176.5(2) . .
O37' Ga5 O24 97.5(18) . .
O45 Ga5 O24 95.7(3) . .
O23 Ga5 O24 87.0(2) . .
O28 Ga5 O24 91.0(2) . .
O37' Ga5 O29 78.4(18) . .
O45 Ga5 O29 89.0(3) . .
O23 Ga5 O29 95.2(2) . .
O28 Ga5 O29 86.5(2) . .
O24 Ga5 O29 174.8(2) . .
O37' Ga5 O46 16.0(19) . .
O45 Ga5 O46 177.0(3) . .
O23 Ga5 O46 89.8(3) . .
O28 Ga5 O46 87.1(2) . .
O24 Ga5 O46 87.2(3) . .
O29 Ga5 O46 88.1(3) . .
C11 O5 Rb4 137.2(5) . 2_666
C4 C5 O3 118.2(7) . .
C4 C5 C6 119.3(7) . .
O3 C5 C6 122.5(6) . .
O7 Ga6 O22 94.3(2) 2_666 .
O7 Ga6 O23 176.3(3) 2_666 .
O22 Ga6 O23 85.9(2) . .
O7 Ga6 O8 87.6(2) 2_666 2_666
O22 Ga6 O8 176.4(3) . 2_666
O23 Ga6 O8 92.4(2) . 2_666
O7 Ga6 O48 94.3(3) 2_666 .
O22 Ga6 O48 91.2(3) . .
O23 Ga6 O48 89.4(3) . .
O8 Ga6 O48 85.6(3) 2_666 .
O7 Ga6 O47 90.9(3) 2_666 .
O22 Ga6 O47 94.1(3) . .
O23 Ga6 O47 85.4(3) . .
O8 Ga6 O47 88.8(3) 2_666 .
O48 Ga6 O47 172.2(3) . .
C5 C6 C1 117.4(6) . .
C5 C6 C7 119.9(6) . .
C1 C6 C7 122.6(6) . .
C17 O7 Ga6 109.3(4) . 2_666
C29 C7 C6 113.5(6) . .
C29 C7 C9 115.8(6) . .
C6 C7 C9 109.6(6) . .
C29 C7 H7 105.6 . .
C6 C7 H7 105.6 . .
C9 C7 H7 105.6 . .
C18 O8 Ga4 105.5(4) . 2_666
C18 O8 Ga6 105.4(4) . 2_666
Ga4 O8 Ga6 146.4(3) 2_666 2_666
C9 C8 C13 124.2(7) . .
C19 O9 Ga4 108.9(4) . 2_666
C8 C9 C10 117.3(7) . .
C8 C9 C7 121.6(6) . .
C10 C9 C7 121.0(7) . .
C11 C10 C9 120.5(7) . .
C11 C10 O4 116.3(7) . .
C9 C10 O4 123.1(7) . .
C25 O11 Rb5 148.7(5) . .
C10 C11 C12 121.1(7) . .
C10 C11 O5 118.5(7) . .
C12 C11 O5 120.3(7) . .
C11 C12 O6 115.6(7) . .
C11 C12 C13 120.4(7) . .
O6 C12 C13 123.8(7) . .
C47 O13 Ga2 109.1(4) . .
C8 C13 C12 116.2(7) . .
C8 C13 C14 123.2(6) . .
C12 C13 C14 120.5(7) . .
C48 O14 Ga2 108.1(4) . .
C48 O14 Ga1 105.8(4) . .
Ga2 O14 Ga1 140.8(3) . .
C13 C14 C16 110.3(6) . .
C13 C14 C41 113.5(6) . .
C16 C14 C41 112.4(6) . .
C13 C14 H14 106.7 . .
C16 C14 H14 106.7 . .
C41 C14 H14 106.7 . .
C49 O15 Ga1 111.1(4) . .
C20 C15 C16 123.1(7) . .
C17 C16 C15 116.7(7) . .
C17 C16 C14 120.5(6) . .
C15 C16 C14 122.7(7) . .
C69 O17 Rb5 118.6(5) . .
C18 C17 O7 118.4(7) . .
C18 C17 C16 119.6(7) . .
O7 C17 C16 122.0(7) . .
C68 O18 Rb5 125.5(5) . .
C17 C18 C19 123.7(7) . .
C17 C18 O8 118.5(7) . .
C19 C18 O8 117.8(7) . .
C63 O19 Rb4 120.4(5) . .
O9 C19 C18 118.4(7) . .
O9 C19 C20 122.6(6) . .
C18 C19 C20 119.0(7) . .
C62 O20 Rb4 118.9(5) . .
C19 C20 C15 117.8(7) . .
C19 C20 C21 119.8(6) . .
C15 C20 C21 122.3(7) . .
C23 C21 C37 115.7(7) . .
C23 C21 C20 110.0(6) . .
C37 C21 C20 112.1(6) . .
C23 C21 H21 106.1 . .
C37 C21 H21 106.1 . .
C20 C21 H21 106.1 . .
C56 O22 Ga6 111.7(4) . .
C27 C22 C23 123.5(7) . .
C55 O23 Ga5 107.3(5) . .
C55 O23 Ga6 106.9(5) . .
Ga5 O23 Ga6 144.4(3) . .
C24 C23 C22 116.5(7) . .
C24 C23 C21 120.5(7) . .
C22 C23 C21 122.9(7) . .
C54 O24 Ga5 109.2(4) . .
O10 C24 C25 117.3(7) . .
O10 C24 C23 123.7(7) . .
C25 C24 C23 119.0(7) . .
C90 O25 Ga3 110.8(4) . .
C26 C25 C24 122.4(7) . .
C26 C25 O11 119.4(6) . .
C24 C25 O11 118.1(7) . .
C89 O26 Ga2 108.6(5) . .
C89 O26 Ga3 106.7(5) . .
Ga2 O26 Ga3 144.2(3) . .
C25 C26 C27 120.4(7) . .
C25 C26 O12 115.8(6) . .
C27 C26 O12 123.7(7) . .
C94 O27 Ga2 111.4(5) . .
C22 C27 C26 118.0(7) . .
C22 C27 C28 122.3(6) . .
C26 C27 C28 119.7(7) . .
C112 O28 Ga5 109.3(4) . .
C2 C28 C27 109.9(5) . .
C2 C28 C33 112.5(6) . .
C27 C28 C33 114.3(6) . .
C2 C28 H28 106.5 . .
C27 C28 H28 106.5 . .
C33 C28 H28 106.5 . .
C113 O29 Ga5 106.8(4) . .
C113 O29 Ga4 106.6(4) . .
Ga5 O29 Ga4 140.7(3) . .
C7 C29 C30 112.1(7) . .
C7 C29 H29A 109.2 . .
C30 C29 H29A 109.2 . .
C7 C29 H29B 109.2 . .
C30 C29 H29B 109.2 . .
H29A C29 H29B 107.9 . .
C114 O30 Ga4 110.4(4) . .
C106 O32 Rb5 120.1(5) . 2_666
C107 O33 Rb5 124.4(5) . 2_666
C34 C33 C28 113.5(6) . .
C34 C33 H33A 108.9 . .
C28 C33 H33A 108.9 . .
C34 C33 H33B 108.9 . .
C28 C33 H33B 108.9 . .
H33A C33 H33B 107.7 . .
C98 O34 Rb4 122.6(5) . 2_666
C99 O35 Rb4 124.2(5) . 2_666
C21 C37 C38 113.4(7) . .
C21 C37 H37A 108.9 . .
C38 C37 H37A 108.9 . .
C21 C37 H37B 108.9 . .
C38 C37 H37B 108.9 . .
H37A C37 H37B 107.7 . .
N49 O39 Ga2 152.3(5) . .
C42 C41 C14 111.5(6) . .
C42 C41 H41A 109.3 . .
C14 C41 H41A 109.3 . .
C42 C41 H41B 109.3 . .
C14 C41 H41B 109.3 . .
H41A C41 H41B 108.0 . .
N49 O45 Ga5 153.9(5) . .
C50 C45 C46 124.4(7) . .
O37' O46 Ga5 11.4(14) . .
C47 C46 C45 115.7(7) . .
C47 C46 C51 121.2(7) . .
C45 C46 C51 123.0(7) . .
C48 C47 O13 116.1(6) . .
C48 C47 C46 120.8(7) . .
O13 C47 C46 123.1(7) . .
C47 C48 O14 120.0(7) . .
C47 C48 C49 122.7(7) . .
O14 C48 C49 117.3(7) . .
O15 C49 C48 117.4(6) . .
O15 C49 C50 125.2(6) . .
C48 C49 C50 117.4(7) . .
C45 C50 C49 119.0(7) . .
C45 C50 C72 123.1(6) . .
C49 C50 C72 117.8(6) . .
C53 C51 C46 110.2(6) . .
C53 C51 C73 115.5(6) . .
C46 C51 C73 112.4(6) . .
C53 C51 H51 106.0 . .
C46 C51 H51 106.0 . .
C73 C51 H51 106.0 . .
C57 C52 C53 123.7(6) . .
C54 C53 C52 116.5(7) . .
C54 C53 C51 121.5(7) . .
C52 C53 C51 121.9(6) . .
C55 C54 O24 116.4(6) . .
C55 C54 C53 120.1(7) . .
O24 C54 C53 123.5(7) . .
C54 C55 C56 122.9(7) . .
C54 C55 O23 119.9(7) . .
C56 C55 O23 117.1(7) . .
O22 C56 C55 116.5(6) . .
O22 C56 C57 125.3(7) . .
C55 C56 C57 118.2(7) . .
C52 C57 C56 118.5(7) . .
C52 C57 C58 122.5(6) . .
C56 C57 C58 118.8(7) . .
C60 C58 C77 114.8(6) . .
C60 C58 C57 109.8(6) . .
C77 C58 C57 112.2(6) . .
C60 C58 H58 106.5 . .
C77 C58 H58 106.5 . .
C57 C58 H58 106.5 . .
C60 C59 C64 121.3(7) . .
C59 C60 C61 119.0(7) . .
C59 C60 C58 121.8(7) . .
C61 C60 C58 119.2(7) . .
O21 C61 C60 124.6(7) . .
O21 C61 C62 115.7(7) . .
C60 C61 C62 119.7(7) . .
C63 C62 O20 120.1(8) . .
C63 C62 C61 121.2(8) . .
O20 C62 C61 118.6(7) . .
C63 C62 Rb4 79.8(5) . .
O20 C62 Rb4 41.7(4) . .
C61 C62 Rb4 157.8(6) . .
C62 C63 O19 118.2(7) . .
C62 C63 C64 120.3(8) . .
O19 C63 C64 121.6(7) . .
C62 C63 Rb4 78.7(5) . .
O19 C63 Rb4 40.7(4) . .
C64 C63 Rb4 159.0(6) . .
C63 C64 C59 118.4(7) . .
C63 C64 C65 119.6(7) . .
C59 C64 C65 122.0(7) . .
C67 C65 C81 113.8(7) . .
C67 C65 C64 112.8(6) . .
C81 C65 C64 112.4(6) . .
C67 C65 H65 105.7 . .
C81 C65 H65 105.7 . .
C64 C65 H65 105.7 . .
C67 C66 C71 123.6(7) . .
C66 C67 C68 117.7(7) . .
C66 C67 C65 122.0(7) . .
C68 C67 C65 120.3(7) . .
O18 C68 C67 120.4(7) . .
O18 C68 C69 120.0(7) . .
C67 C68 C69 119.6(8) . .
O18 C68 Rb5 37.0(3) . .
C67 C68 Rb5 155.5(6) . .
C69 C68 Rb5 83.9(5) . .
C70 C69 O17 122.5(7) . .
C70 C69 C68 120.6(7) . .
O17 C69 C68 116.8(7) . .
C69 C70 O16 114.9(6) . .
C69 C70 C71 122.0(7) . .
O16 C70 C71 123.1(7) . .
C70 C71 C66 116.4(7) . .
C70 C71 C72 121.7(7) . .
C66 C71 C72 121.8(7) . .
C71 C72 C50 110.7(6) . .
C71 C72 C85 114.7(6) . .
C50 C72 C85 113.6(6) . .
C71 C72 H72 105.7 . .
C50 C72 H72 105.7 . .
C85 C72 H72 105.7 . .
C74 C73 C51 114.3(7) . .
C74 C73 H73A 108.7 . .
C51 C73 H73A 108.7 . .
C74 C73 H73B 108.7 . .
C51 C73 H73B 108.7 . .
H73A C73 H73B 107.6 . .
C78 C77 C58 112.8(6) . .
C78 C77 H77A 109.0 . .
C58 C77 H77A 109.0 . .
C78 C77 H77B 109.0 . .
C58 C77 H77B 109.0 . .
H77A C77 H77B 107.8 . .
C82 C81 C65 113.7(7) . .
C82 C81 H81A 108.8 . .
C65 C81 H81A 108.8 . .
C82 C81 H81B 108.8 . .
C65 C81 H81B 108.8 . .
H81A C81 H81B 107.7 . .
C86 C85 C72 113.2(6) . .
C86 C85 H85A 108.9 . .
C72 C85 H85A 108.9 . .
C86 C85 H85B 108.9 . .
C72 C85 H85B 108.9 . .
H85A C85 H85B 107.8 . .
C90 C89 O26 117.8(7) . .
C90 C89 C94 122.8(7) . .
O26 C89 C94 119.2(7) . .
O25 C90 C89 117.0(7) . .
O25 C90 C91 124.2(7) . .
C89 C90 C91 118.7(7) . .
C92 C91 C90 118.1(7) . .
C92 C91 C95 123.2(7) . .
C90 C91 C95 118.7(7) . .
C91 C92 C93 123.6(7) . .
C94 C93 C92 116.9(7) . .
C94 C93 C116 120.4(7) . .
C92 C93 C116 122.6(7) . .
C93 C94 O27 125.9(7) . .
C93 C94 C89 119.6(7) . .
O27 C94 C89 114.5(7) . .
C101 C95 C117 115.1(6) . .
C101 C95 C91 109.0(6) . .
C117 C95 C91 113.1(7) . .
C101 C95 H95 106.3 . .
C117 C95 H95 106.3 . .
C91 C95 H95 106.3 . .
C97 C96 C101 123.8(7) . .
C96 C97 C98 118.3(7) . .
C96 C97 C102 120.7(7) . .
C98 C97 C102 121.0(7) . .
C97 C98 O34 123.5(7) . .
C97 C98 C99 121.1(8) . .
O34 C98 C99 115.3(7) . .
O35 C99 C100 121.7(7) . .
O35 C99 C98 120.2(7) . .
C100 C99 C98 118.1(8) . .
O35 C99 Rb4 38.2(4) . 2_666
C100 C99 Rb4 159.9(6) . 2_666
C98 C99 Rb4 82.0(5) . 2_666
C101 C100 O36 123.7(7) . .
C101 C100 C99 122.1(7) . .
O36 C100 C99 114.2(7) . .
C100 C101 C96 116.5(7) . .
C100 C101 C95 121.8(7) . .
C96 C101 C95 121.7(7) . .
C108 C102 C121 114.5(6) . .
C108 C102 C97 111.1(6) . .
C121 C102 C97 111.0(6) . .
C108 C102 H102 106.6 . .
C121 C102 H102 106.6 . .
C97 C102 H102 106.6 . .
C104 C103 C108 124.2(7) . .
C103 C104 C105 115.6(7) . .
C103 C104 C109 123.3(7) . .
C105 C104 C109 121.1(7) . .
C106 C105 O31 115.9(7) . .
C106 C105 C104 121.3(7) . .
O31 C105 C104 122.8(7) . .
O32 C106 C107 119.5(7) . .
O32 C106 C105 119.9(7) . .
C107 C106 C105 120.6(7) . .
O32 C106 Rb5 41.6(4) . 2_666
C107 C106 Rb5 78.0(5) . 2_666
C105 C106 Rb5 161.5(6) . 2_666
O33 C107 C106 118.1(7) . .
O33 C107 C108 120.9(7) . .
C106 C107 C108 121.0(7) . .
O33 C107 Rb5 37.6(4) . 2_666
C106 C107 Rb5 80.5(5) . 2_666
C108 C107 Rb5 158.1(5) . 2_666
C107 C108 C103 117.3(7) . .
C107 C108 C102 120.8(7) . .
C103 C108 C102 121.9(7) . .
C104 C109 C115 110.9(6) . .
C104 C109 C125 113.8(6) . .
C115 C109 C125 112.8(6) . .
C104 C109 H109 106.2 . .
C115 C109 H109 106.2 . .
C125 C109 H109 106.2 . .
C111 C110 C115 122.4(7) . .
C110 C111 C112 117.4(7) . .
C110 C111 C116 122.2(7) . .
C112 C111 C116 120.4(6) . .
C113 C112 C111 120.7(7) . .
C113 C112 O28 116.4(7) . .
C111 C112 O28 122.9(7) . .
C112 C113 C114 123.1(7) . .
C112 C113 O29 120.8(6) . .
C114 C113 O29 116.1(7) . .
O30 C114 C113 117.8(7) . .
O30 C114 C115 123.5(6) . .
C113 C114 C115 118.6(7) . .
C114 C115 C110 117.8(7) . .
C114 C115 C109 120.3(7) . .
C110 C115 C109 121.8(6) . .
C93 C116 C111 109.6(6) . .
C93 C116 C129 115.1(7) . .
C111 C116 C129 113.2(7) . .
C93 C116 H116 106.1 . .
C111 C116 H116 106.1 . .
C129 C116 H116 106.1 . .
C95 C117 C118 113.1(8) . .
C95 C117 H11A 109.0 . .
C118 C117 H11A 109.0 . .
C95 C117 H11B 109.0 . .
C118 C117 H11B 109.0 . .
H11A C117 H11B 107.8 . .
C122 C121 C102 111.8(7) . .
C122 C121 H12A 109.3 . .
C102 C121 H12A 109.3 . .
C122 C121 H12B 109.3 . .
C102 C121 H12B 109.3 . .
H12A C121 H12B 107.9 . .
C109 C125 C126 110.8(7) . .
C109 C125 H12C 109.5 . .
C126 C125 H12C 109.5 . .
C109 C125 H12D 109.5 . .
C126 C125 H12D 109.5 . .
H12C C125 H12D 108.1 . .
C130 C129 C116 114.7(8) . .
C130 C129 H12E 108.6 . .
C116 C129 H12E 108.6 . .
C130 C129 H12F 108.6 . .
C116 C129 H12F 108.6 . .
H12E C129 H12F 107.6 . .
O39 N49 O45 114.4(5) . .
O39 N49 O5X 113.3(10) . .
O45 N49 O5X 99.0(8) . .
O39 N49 O4X 100.3(9) . .
O45 N49 O4X 116.5(9) . .
O5X N49 O4X 114.1(11) . .
C43 C42 C41 113.5(7) . .
C43 C42 H74A 108.9 . .
C41 C42 H74A 108.9 . .
C43 C42 H74B 108.9 . .
C41 C42 H74B 108.9 . .
H74A C42 H74B 107.7 . .
O79 N8 O81 122.2(10) . .
O79 N8 O50 118.2(9) . .
O81 N8 O50 119.2(9) . .
C33 C34 C35 111.6(7) . .
C33 C34 H75A 109.3 . .
C35 C34 H75A 109.3 . .
C33 C34 H75B 109.3 . .
C35 C34 H75B 109.3 . .
H75A C34 H75B 108.0 . .
C36 C35 C34 111.5(8) . .
C36 C35 H76A 109.3 . .
C34 C35 H76A 109.3 . .
C36 C35 H76B 109.3 . .
C34 C35 H76B 109.3 . .
H76A C35 H76B 108.0 . .
C78 C79 C80 111.8(7) . .
C78 C79 H78A 109.3 . .
C80 C79 H78A 109.3 . .
C78 C79 H78B 109.3 . .
C80 C79 H78B 109.3 . .
H78A C79 H78B 107.9 . .
C87 C86 C85 112.2(7) . .
C87 C86 H80A 109.2 . .
C85 C86 H80A 109.2 . .
C87 C86 H80B 109.2 . .
C85 C86 H80B 109.2 . .
H80A C86 H80B 107.9 . .
C73 C74 C75 112.5(8) . .
C73 C74 H82A 109.1 . .
C75 C74 H82A 109.1 . .
C73 C74 H82B 109.1 . .
C75 C74 H82B 109.1 . .
H82A C74 H82B 107.8 . .
C39 C38 C37 116.7(9) . .
C39 C38 H83A 108.1 . .
C37 C38 H83A 108.1 . .
C39 C38 H83B 108.1 . .
C37 C38 H83B 108.1 . .
H83A C38 H83B 107.3 . .
C79 C78 C77 114.1(7) . .
C79 C78 H84A 108.7 . .
C77 C78 H84A 108.7 . .
C79 C78 H84B 108.7 . .
C77 C78 H84B 108.7 . .
H84A C78 H84B 107.6 . .
C42 C43 C44 112.8(8) . .
C42 C43 H86A 109.0 . .
C44 C43 H86A 109.0 . .
C42 C43 H86B 109.0 . .
C44 C43 H86B 109.0 . .
H86A C43 H86B 107.8 . .
C31 C30 C29 113.5(8) . .
C31 C30 H87A 108.9 . .
C29 C30 H87A 108.9 . .
C31 C30 H87B 108.9 . .
C29 C30 H87B 108.9 . .
H87A C30 H87B 107.7 . .
C123 C122 C121 111.7(8) . .
C123 C122 H30A 109.3 . .
C121 C122 H30A 109.3 . .
C123 C122 H30B 109.3 . .
C121 C122 H30B 109.3 . .
H30A C122 H30B 107.9 . .
C43 C44 H31A 109.5 . .
C43 C44 H31B 109.5 . .
H31A C44 H31B 109.5 . .
C43 C44 H31C 109.5 . .
H31A C44 H31C 109.5 . .
H31B C44 H31C 109.5 . .
C35 C36 H32A 109.5 . .
C35 C36 H32B 109.5 . .
H32A C36 H32B 109.5 . .
C35 C36 H32C 109.5 . .
H32A C36 H32C 109.5 . .
H32B C36 H32C 109.5 . .
C79 C80 H34A 109.5 . .
C79 C80 H34B 109.5 . .
H34A C80 H34B 109.5 . .
C79 C80 H34C 109.5 . .
H34A C80 H34C 109.5 . .
H34B C80 H34C 109.5 . .
C127 C126 C125 113.9(8) . .
C127 C126 H35A 108.8 . .
C125 C126 H35A 108.8 . .
C127 C126 H35B 108.8 . .
C125 C126 H35B 108.8 . .
H35A C126 H35B 107.7 . .
C122 C123 C124 110.0(9) . .
C122 C123 H36A 109.7 . .
C124 C123 H36A 109.7 . .
C122 C123 H36B 109.7 . .
C124 C123 H36B 109.7 . .
H36A C123 H36B 108.2 . .
C30 C31 C32 109.6(10) . .
C30 C31 H38A 109.7 . .
C32 C31 H38A 109.7 . .
C30 C31 H38B 109.7 . .
C32 C31 H38B 109.7 . .
H38A C31 H38B 108.2 . .
C76 C75 C74 114.8(10) . .
C76 C75 H39A 108.6 . .
C74 C75 H39A 108.6 . .
C76 C75 H39B 108.6 . .
C74 C75 H39B 108.6 . .
H39A C75 H39B 107.5 . .
C128 C127 C126 112.4(9) . .
C128 C127 H40A 109.1 . .
C126 C127 H40A 109.1 . .
C128 C127 H40B 109.1 . .
C126 C127 H40B 109.1 . .
H40A C127 H40B 107.8 . .
C86 C87 C88 111.6(8) . .
C86 C87 H42A 109.3 . .
C88 C87 H42A 109.3 . .
C86 C87 H42B 109.3 . .
C88 C87 H42B 109.3 . .
H42A C87 H42B 108.0 . .
C83 C82 C81 119.6(11) . .
C83 C82 H43A 107.4 . .
C81 C82 H43A 107.4 . .
C83 C82 H43B 107.4 . .
C81 C82 H43B 107.4 . .
H43A C82 H43B 106.9 . .
C87 C88 H44A 109.5 . .
C87 C88 H44B 109.5 . .
H44A C88 H44B 109.5 . .
C87 C88 H44C 109.5 . .
H44A C88 H44C 109.5 . .
H44B C88 H44C 109.5 . .
C119 C118 C117 113.8(9) . .
C119 C118 H79A 108.8 . .
C117 C118 H79A 108.8 . .
C119 C118 H79B 108.8 . .
C117 C118 H79B 108.8 . .
H79A C118 H79B 107.7 . .
C129 C130 C131 115.1(10) . .
C129 C130 H13A 108.5 . .
C131 C130 H13A 108.5 . .
C129 C130 H13B 108.5 . .
C131 C130 H13B 108.5 . .
H13A C130 H13B 107.5 . .
C120 C119 C118 107.4(11) . .
C120 C119 H11C 110.2 . .
C118 C119 H11C 110.2 . .
C120 C119 H11D 110.2 . .
C118 C119 H11D 110.2 . .
H11C C119 H11D 108.5 . .
C123 C124 H11E 109.5 . .
C123 C124 H11F 109.5 . .
H11E C124 H11F 109.5 . .
C123 C124 H11G 109.5 . .
H11E C124 H11G 109.5 . .
H11F C124 H11G 109.5 . .
C75 C76 H12G 109.5 . .
C75 C76 H12H 109.5 . .
H12G C76 H12H 109.5 . .
C75 C76 H12I 109.5 . .
H12G C76 H12I 109.5 . .
H12H C76 H12I 109.5 . .
C31 C32 H12J 109.5 . .
C31 C32 H12K 109.5 . .
H12J C32 H12K 109.5 . .
C31 C32 H12L 109.5 . .
H12J C32 H12L 109.5 . .
H12K C32 H12L 109.5 . .
C38 C39 C40 111.4(11) . .
C38 C39 H12M 109.3 . .
C40 C39 H12M 109.3 . .
C38 C39 H12N 109.3 . .
C40 C39 H12N 109.3 . .
H12M C39 H12N 108.0 . .
C127 C128 H12O 109.5 . .
C127 C128 H12P 109.5 . .
H12O C128 H12P 109.5 . .
C127 C128 H12Q 109.5 . .
H12O C128 H12Q 109.5 . .
H12P C128 H12Q 109.5 . .
O145 Tl3 O19' 12.4(9) . 2_666
O35 Rb4 O19 166.4(3) 2_666 .
O35 Rb4 O20 128.2(2) 2_666 .
O19 Rb4 O20 58.57(19) . .
O35 Rb4 O34 57.66(17) 2_666 2_666
O19 Rb4 O34 113.5(2) . 2_666
O20 Rb4 O34 168.5(3) . 2_666
O35 Rb4 O5 69.14(18) 2_666 2_666
O19 Rb4 O5 111.1(2) . 2_666
O20 Rb4 O5 62.42(18) . 2_666
O34 Rb4 O5 117.7(2) 2_666 2_666
O35 Rb4 O136 90.9(4) 2_666 .
O19 Rb4 O136 76.5(4) . .
O20 Rb4 O136 91.9(5) . .
O34 Rb4 O136 77.6(4) 2_666 .
O5 Rb4 O136 73.1(4) 2_666 .
O35 Rb4 C62 147.5(2) 2_666 .
O19 Rb4 C62 40.16(19) . .
O20 Rb4 C62 19.41(18) . .
O34 Rb4 C62 153.7(2) 2_666 .
O5 Rb4 C62 80.67(19) 2_666 .
O136 Rb4 C62 91.5(4) . .
O35 Rb4 C63 167.8(2) 2_666 .
O19 Rb4 C63 18.95(18) . .
O20 Rb4 C63 40.57(18) . .
O34 Rb4 C63 132.3(2) 2_666 .
O5 Rb4 C63 98.66(18) 2_666 .
O136 Rb4 C63 85.5(4) . .
C62 Rb4 C63 21.51(18) . .
O35 Rb4 C99 17.63(17) 2_666 2_666
O19 Rb4 C99 152.3(2) . 2_666
O20 Rb4 C99 145.5(2) . 2_666
O34 Rb4 C99 40.05(17) 2_666 2_666
O5 Rb4 C99 84.43(18) 2_666 2_666
O136 Rb4 C99 87.1(4) . 2_666
C62 Rb4 C99 164.8(2) . 2_666
C63 Rb4 C99 170.7(2) . 2_666
O35 Rb4 Rb5 106.67(19) 2_666 .
O19 Rb4 Rb5 60.05(17) . .
O20 Rb4 Rb5 106.1(2) . .
O34 Rb4 Rb5 62.59(17) 2_666 .
O5 Rb4 Rb5 109.9(2) 2_666 .
O136 Rb4 Rb5 36.9(4) . .
C62 Rb4 Rb5 94.33(18) . .
C63 Rb4 Rb5 77.16(17) . .
C99 Rb4 Rb5 93.59(17) 2_666 .
O33 Rb5 O18 119.6(3) 2_666 .
O33 Rb5 O32 57.8(2) 2_666 2_666
O18 Rb5 O32 164.2(5) . 2_666
O33 Rb5 O17 159.6(5) 2_666 .
O18 Rb5 O17 56.8(2) . .
O32 Rb5 O17 119.3(3) 2_666 .
O33 Rb5 O11 121.1(3) 2_666 .
O18 Rb5 O11 119.3(3) . .
O32 Rb5 O11 65.3(2) 2_666 .
O17 Rb5 O11 66.1(2) . .
O33 Rb5 O136 85.1(5) 2_666 .
O18 Rb5 O136 90.7(5) . .
O32 Rb5 O136 104.2(5) 2_666 .
O17 Rb5 O136 114.2(5) . .
O11 Rb5 O136 95.1(5) . .
O33 Rb5 C107 17.96(18) 2_666 2_666
O18 Rb5 C107 136.9(3) . 2_666
O32 Rb5 C107 39.88(18) 2_666 2_666
O17 Rb5 C107 153.5(4) . 2_666
O11 Rb5 C107 103.5(2) . 2_666
O136 Rb5 C107 90.3(5) . 2_666
O33 Rb5 C68 136.7(3) 2_666 .
O18 Rb5 C68 17.46(17) . .
O32 Rb5 C68 157.3(4) 2_666 .
O17 Rb5 C68 39.90(18) . .
O11 Rb5 C68 102.1(2) . .
O136 Rb5 C68 95.4(5) . .
C107 Rb5 C68 153.1(3) 2_666 .
O33 Rb5 C106 39.43(19) 2_666 2_666
O18 Rb5 C106 155.6(3) . 2_666
O32 Rb5 C106 18.40(17) 2_666 2_666
O17 Rb5 C106 136.3(3) . 2_666
O11 Rb5 C106 82.8(2) . 2_666
O136 Rb5 C106 97.8(5) . 2_666
C107 Rb5 C106 21.50(17) 2_666 2_666
C68 Rb5 C106 165.5(4) . 2_666
O33 Rb5 Rb4 70.2(2) 2_666 .
O18 Rb5 Rb4 70.7(2) . .
O32 Rb5 Rb4 118.5(3) 2_666 .
O17 Rb5 Rb4 120.8(2) . .
O11 Rb5 Rb4 132.5(3) . .
O136 Rb5 Rb4 37.5(4) . .
C107 Rb5 Rb4 84.6(2) 2_666 .
C68 Rb5 Rb4 84.1(2) . .
C106 Rb5 Rb4 102.8(2) 2_666 .
N127 C134 C138 175.3(16) . .
C132 C131 C130 109.6(15) . .
C132 C131 H12R 109.8 . .
C130 C131 H12R 109.8 . .
C132 C131 H12S 109.8 . .
C130 C131 H12S 109.8 . .
H12R C131 H12S 108.2 . .
C119 C120 H1 109.5 . .
C119 C120 H2 109.5 . .
H1 C120 H2 109.5 . .
C119 C120 H13C 109.5 . .
H1 C120 H13C 109.5 . .
H2 C120 H13C 109.5 . .
C134 C138 H12T 109.5 . .
C134 C138 H12U 109.5 . .
H12T C138 H12U 109.5 . .
C134 C138 H12V 109.5 . .
H12T C138 H12V 109.5 . .
H12U C138 H12V 109.5 . .
O134 O132 O52 177(2) . 2_667
O51 C135 C137 127(2) . .
O51 C135 O35' 124(2) . 2_777
C137 C135 O35' 108(2) . 2_777
N10 C136 C140 165(2) . .
C135 C137 H13D 109.5 . .
C135 C137 H13E 109.5 . .
H13D C137 H13E 109.5 . .
C135 C137 H13F 109.5 . .
H13D C137 H13F 109.5 . .
H13E C137 H13F 109.5 . .
C136 C140 H14A 109.5 . .
C136 C140 H14B 109.5 . .
H14A C140 H14B 109.5 . .
C136 C140 H14C 109.5 . .
H14A C140 H14C 109.5 . .
H14B C140 H14C 109.5 . .
C84 C83 C82 111.4(16) . .
C84 C83 H14D 109.3 . .
C82 C83 H14D 109.3 . .
C84 C83 H14E 109.3 . .
C82 C83 H14E 109.3 . .
H14D C83 H14E 108.0 . .
C39 C40 H14F 109.5 . .
C39 C40 H14G 109.5 . .
H14F C40 H14G 109.5 . .
C39 C40 H14H 109.5 . .
H14F C40 H14H 109.5 . .
H14G C40 H14H 109.5 . .
O19' O145 Tl3 150(2) 2_666 .
C147 C146 O26' 118(2) . .
C146 C147 H90A 109.5 . .
C146 C147 H90C 109.5 . .
H90A C147 H90C 109.5 . .
C146 C147 H90B 109.5 . .
H90A C147 H90B 109.5 . .
H90C C147 H90B 109.5 . .
C83 C84 H15A 109.5 . .
C83 C84 H15B 109.5 . .
H15A C84 H15B 109.5 . .
C83 C84 H15C 109.5 . .
H15A C84 H15C 109.5 . .
H15B C84 H15C 109.5 . .
N131 C153 O9' 127(3) . 2_556
N131 C153 C160 121(2) . .
O9' C153 C160 112(2) 2_556 .
C131 C132 H15D 109.5 . .
C131 C132 H15E 109.5 . .
H15D C132 H15E 109.5 . .
C131 C132 H15F 109.5 . .
H15D C132 H15F 109.5 . .
H15E C132 H15F 109.5 . .
C158 C157 H15G 109.5 . .
C158 C157 H15H 109.5 . .
H15G C157 H15H 109.5 . .
C158 C157 H15I 109.5 . .
H15G C157 H15I 109.5 . .
H15H C157 H15I 109.5 . .
N46 C158 C157 137(4) . .
C153 C160 H16A 109.5 . .
C153 C160 H16B 109.5 . .
H16A C160 H16B 109.5 . .
C153 C160 H16C 109.5 . .
H16A C160 H16C 109.5 . .
H16B C160 H16C 109.5 . .
Rb5 O136 Rb4 105.6(7) . .
O138 O137 Tl2 151(2) . .
Ga5 O37' O46 153(3) . .
O140 O3' Tl1 151(3) . .
O4' N8' O56 125(4) . .
O4' N8' O166 103(4) . .
O56 N8' O166 130(4) . .
O145 O19' Tl3 17.4(13) 2_666 2_666

loop_
_geom_bond_atom_site_label_1
_geom_bond_atom_site_label_2
_geom_bond_distance
_geom_bond_site_symmetry_2
Ga1 O1 1.895(5) .
Ga1 O15 1.903(5) .
Ga1 O14 1.997(5) .
Ga1 O2 2.004(5) .
Ga1 O38 2.035(6) .
Ga1 O37 2.053(6) .
O1 C3 1.366(8) .
C1 C2 1.410(10) .
C1 C6 1.412(10) .
Ga2 O39 1.926(6) .
Ga2 O26 1.941(5) .
Ga2 O14 1.947(5) .
Ga2 O27 1.967(5) .
Ga2 O13 1.968(5) .
Ga2 O40 2.016(6) .
O2 C4 1.408(9) .
O2 Ga3 1.965(5) .
C2 C3 1.390(10) .
C2 C28 1.518(9) .
Ga3 O3 1.893(5) .
Ga3 O25 1.902(5) .
Ga3 O26 1.976(5) .
Ga3 O41 2.031(7) .
Ga3 O42 2.070(6) .
O3 C5 1.372(9) .
C3 C4 1.365(10) .
Ga4 O9 1.906(5) 2_666
Ga4 O30 1.906(5) .
Ga4 O8 1.970(5) 2_666
Ga4 O29 1.995(5) .
Ga4 O44 2.063(6) .
Ga4 O43 2.068(7) .
O4 C10 1.415(9) .
C4 C5 1.370(10) .
Ga5 O37' 0.86(3) .
Ga5 O45 1.934(6) .
Ga5 O23 1.940(6) .
Ga5 O28 1.958(5) .
Ga5 O24 1.963(5) .
Ga5 O29 1.966(5) .
Ga5 O46 2.011(6) .
O5 C11 1.407(9) .
O5 Rb4 3.069(7) 2_666
C5 C6 1.395(11) .
Ga6 O7 1.905(5) 2_666
Ga6 O22 1.907(5) .
Ga6 O23 1.976(6) .
Ga6 O8 1.980(5) 2_666
Ga6 O48 2.028(7) .
Ga6 O47 2.038(7) .
O6 C12 1.391(9) .
C6 C7 1.533(9) .
O7 C17 1.375(8) .
O7 Ga6 1.905(5) 2_666
C7 C29 1.506(9) .
C7 C9 1.537(10) .
C7 H7 1.0000 .
O8 C18 1.417(9) .
O8 Ga4 1.970(5) 2_666
O8 Ga6 1.980(5) 2_666
C8 C9 1.376(10) .
C8 C13 1.388(10) .
O9 C19 1.370(9) .
O9 Ga4 1.906(5) 2_666
C9 C10 1.385(10) .
O10 C24 1.364(9) .
C10 C11 1.369(11) .
O11 C25 1.413(9) .
O11 Rb5 2.973(9) .
C11 C12 1.375(11) .
O12 C26 1.399(9) .
C12 C13 1.402(10) .
O13 C47 1.399(9) .
C13 C14 1.519(11) .
O14 C48 1.389(8) .
C14 C16 1.524(10) .
C14 C41 1.552(9) .
C14 H14 1.0000 .
O15 C49 1.334(9) .
C15 C20 1.397(10) .
C15 C16 1.412(10) .
O16 C70 1.372(9) .
C16 C17 1.403(11) .
O17 C69 1.369(9) .
O17 Rb5 2.968(9) .
C17 C18 1.360(11) .
O18 C68 1.363(9) .
O18 Rb5 2.734(8) .
C18 C19 1.377(10) .
O19 C63 1.380(10) .
O19 Rb4 2.770(7) .
C19 C20 1.391(11) .
O20 C62 1.385(10) .
O20 Rb4 2.776(7) .
C20 C21 1.546(9) .
O21 C61 1.371(9) .
C21 C23 1.486(10) .
C21 C37 1.528(9) .
C21 H21 1.0000 .
O22 C56 1.354(9) .
C22 C27 1.372(10) .
C22 C23 1.423(10) .
O23 C55 1.415(9) .
C23 C24 1.420(11) .
O24 C54 1.393(9) .
C24 C25 1.394(11) .
O25 C90 1.363(9) .
C25 C26 1.363(11) .
O26 C89 1.403(9) .
C26 C27 1.398(10) .
O27 C94 1.375(9) .
C27 C28 1.531(10) .
O28 C112 1.408(8) .
C28 C33 1.538(9) .
C28 H28 1.0000 .
O29 C113 1.407(9) .
C29 C30 1.555(10) .
C29 H29A 0.9900 .
C29 H29B 0.9900 .
O30 C114 1.361(9) .
O31 C105 1.382(9) .
O32 C106 1.353(9) .
O32 Rb5 2.844(9) 2_666
O33 C107 1.375(9) .
O33 Rb5 2.723(8) 2_666
C33 C34 1.515(10) .
C33 H33A 0.9900 .
C33 H33B 0.9900 .
O34 C98 1.387(10) .
O34 Rb4 2.835(6) 2_666
O35 C99 1.352(10) .
O35 Rb4 2.759(6) 2_666
O36 C100 1.375(9) .
C37 C38 1.528(10) .
C37 H37A 0.9900 .
C37 H37B 0.9900 .
O39 N49 1.398(8) .
C41 C42 1.528(9) .
C41 H41A 0.9900 .
C41 H41B 0.9900 .
O45 N49 1.564(8) .
C45 C50 1.362(11) .
C45 C46 1.412(10) .
O46 O37' 1.21(3) .
C46 C47 1.406(10) .
C46 C51 1.523(11) .
C47 C48 1.369(11) .
C48 C49 1.403(10) .
C49 C50 1.415(10) .
C50 C72 1.524(10) .
C51 C53 1.512(11) .
C51 C73 1.533(10) .
C51 H51 1.0000 .
C52 C57 1.380(11) .
C52 C53 1.406(10) .
C53 C54 1.404(10) .
C54 C55 1.365(11) .
C55 C56 1.396(11) .
C56 C57 1.399(10) .
C57 C58 1.542(10) .
C58 C60 1.519(11) .
C58 C77 1.536(9) .
C58 H58 1.0000 .
C59 C60 1.379(10) .
C59 C64 1.420(11) .
C60 C61 1.390(11) .
C61 C62 1.401(12) .
C62 C63 1.366(12) .
C62 Rb4 3.652(9) .
C63 C64 1.386(11) .
C63 Rb4 3.666(9) .
C64 C65 1.541(11) .
C65 C67 1.515(11) .
C65 C81 1.533(9) .
C65 H65 1.0000 .
C66 C67 1.391(11) .
C66 C71 1.409(11) .
C67 C68 1.406(11) .
C68 C69 1.419(11) .
C68 Rb5 3.697(10) .
C69 C70 1.357(11) .
C70 C71 1.403(10) .
C71 C72 1.501(11) .
C72 C85 1.535(9) .
C72 H72 1.0000 .
C73 C74 1.518(10) .
C73 H73A 0.9900 .
C73 H73B 0.9900 .
C77 C78 1.531(10) .
C77 H77A 0.9900 .
C77 H77B 0.9900 .
C81 C82 1.505(11) .
C81 H81A 0.9900 .
C81 H81B 0.9900 .
C85 C86 1.528(9) .
C85 H85A 0.9900 .
C85 H85B 0.9900 .
C89 C90 1.375(11) .
C89 C94 1.406(12) .
C90 C91 1.390(10) .
C91 C92 1.388(11) .
C91 C95 1.542(10) .
C92 C93 1.419(11) .
C93 C94 1.364(10) .
C93 C116 1.508(11) .
C95 C101 1.501(11) .
C95 C117 1.515(10) .
C95 H95 1.0000 .
C96 C97 1.366(11) .
C96 C101 1.419(10) .
C97 C98 1.367(11) .
C97 C102 1.542(11) .
C98 C99 1.424(11) .
C99 C100 1.405(12) .
C99 Rb4 3.692(9) 2_666
C100 C101 1.372(11) .
C102 C108 1.530(11) .
C102 C121 1.529(9) .
C102 H102 1.0000 .
C103 C104 1.389(11) .
C103 C108 1.404(11) .
C104 C105 1.426(11) .
C104 C109 1.493(11) .
C105 C106 1.378(11) .
C106 C107 1.379(11) .
C106 Rb5 3.711(10) 2_666
C107 C108 1.387(11) .
C107 Rb5 3.680(10) 2_666
C109 C115 1.527(10) .
C109 C125 1.535(9) .
C109 H109 1.0000 .
C110 C111 1.390(10) .
C110 C115 1.421(10) .
C111 C112 1.397(10) .
C111 C116 1.527(10) .
C112 C113 1.342(11) .
C113 C114 1.392(10) .
C114 C115 1.394(10) .
C116 C129 1.541(9) .
C116 H116 1.0000 .
C117 C118 1.521(11) .
C117 H11A 0.9900 .
C117 H11B 0.9900 .
C121 C122 1.528(10) .
C121 H12A 0.9900 .
C121 H12B 0.9900 .
C125 C126 1.545(10) .
C125 H12C 0.9900 .
C125 H12D 0.9900 .
C129 C130 1.486(12) .
C129 H12E 0.9900 .
C129 H12F 0.9900 .
N49 O5X 1.77(3) .
N49 O4X 1.77(2) .
O50 N8 1.314(10) .
C42 C43 1.509(10) .
C42 H74A 0.9900 .
C42 H74B 0.9900 .
N8 O79 1.197(10) .
N8 O81 1.257(10) .
C34 C35 1.526(10) .
C34 H75A 0.9900 .
C34 H75B 0.9900 .
C35 C36 1.505(11) .
C35 H76A 0.9900 .
C35 H76B 0.9900 .
C79 C78 1.497(10) .
C79 C80 1.519(11) .
C79 H78A 0.9900 .
C79 H78B 0.9900 .
C86 C87 1.521(10) .
C86 H80A 0.9900 .
C86 H80B 0.9900 .
C74 C75 1.522(11) .
C74 H82A 0.9900 .
C74 H82B 0.9900 .
C38 C39 1.505(13) .
C38 H83A 0.9900 .
C38 H83B 0.9900 .
C78 H84A 0.9900 .
C78 H84B 0.9900 .
C43 C44 1.517(11) .
C43 H86A 0.9900 .
C43 H86B 0.9900 .
C30 C31 1.510(11) .
C30 H87A 0.9900 .
C30 H87B 0.9900 .
C122 C123 1.502(11) .
C122 H30A 0.9900 .
C122 H30B 0.9900 .
C44 H31A 0.9800 .
C44 H31B 0.9800 .
C44 H31C 0.9800 .
C36 H32A 0.9800 .
C36 H32B 0.9800 .
C36 H32C 0.9800 .
C80 H34A 0.9800 .
C80 H34B 0.9800 .
C80 H34C 0.9800 .
C126 C127 1.511(11) .
C126 H35A 0.9900 .
C126 H35B 0.9900 .
C123 C124 1.597(13) .
C123 H36A 0.9900 .
C123 H36B 0.9900 .
C31 C32 1.539(14) .
C31 H38A 0.9900 .
C31 H38B 0.9900 .
C75 C76 1.476(13) .
C75 H39A 0.9900 .
C75 H39B 0.9900 .
C127 C128 1.485(13) .
C127 H40A 0.9900 .
C127 H40B 0.9900 .
C87 C88 1.530(12) .
C87 H42A 0.9900 .
C87 H42B 0.9900 .
C82 C83 1.481(14) .
C82 H43A 0.9900 .
C82 H43B 0.9900 .
C88 H44A 0.9800 .
C88 H44B 0.9800 .
C88 H44C 0.9800 .
C118 C119 1.510(12) .
C118 H79A 0.9900 .
C118 H79B 0.9900 .
C130 C131 1.525(13) .
C130 H13A 0.9900 .
C130 H13B 0.9900 .
C119 C120 1.487(15) .
C119 H11C 0.9900 .
C119 H11D 0.9900 .
C124 H11E 0.9800 .
C124 H11F 0.9800 .
C124 H11G 0.9800 .
C76 H12G 0.9800 .
C76 H12H 0.9800 .
C76 H12I 0.9800 .
C32 H12J 0.9800 .
C32 H12K 0.9800 .
C32 H12L 0.9800 .
C39 C40 1.571(13) .
C39 H12M 0.9900 .
C39 H12N 0.9900 .
C128 H12O 0.9800 .
C128 H12P 0.9800 .
C128 H12Q 0.9800 .
Tl1 O3' 2.03(7) .
Tl2 O137 1.69(3) .
Tl3 O145 1.67(2) .
Tl3 O19' 2.77(2) 2_666
Rb4 O35 2.759(6) 2_666
Rb4 O34 2.835(6) 2_666
Rb4 O5 3.069(7) 2_666
Rb4 O136 3.12(2) .
Rb4 C99 3.692(9) 2_666
Rb4 Rb5 4.941(11) .
Rb5 O33 2.723(8) 2_666
Rb5 O32 2.844(9) 2_666
Rb5 O136 3.08(3) .
Rb5 C107 3.680(10) 2_666
Rb5 C106 3.711(10) 2_666
C134 N127 1.185(12) .
C134 C138 1.371(18) .
C131 C132 1.509(16) .
C131 H12R 0.9900 .
C131 H12S 0.9900 .
C120 H1 0.9800 .
C120 H2 0.9800 .
C120 H13C 0.9800 .
C138 H12T 0.9800 .
C138 H12U 0.9800 .
C138 H12V 0.9800 .
O51 C135 1.07(3) .
O52 O132 1.49(3) 2_667
N131 C153 1.348(17) .
O132 O134 1.10(2) .
O132 O52 1.49(3) 2_667
C135 C137 1.59(3) .
C135 O35' 1.62(4) 2_777
N10 C136 1.272(16) .
C136 C140 1.51(3) .
C137 H13D 0.9800 .
C137 H13E 0.9800 .
C137 H13F 0.9800 .
O138 O137 1.24(3) .
C140 H14A 0.9800 .
C140 H14B 0.9800 .
C140 H14C 0.9800 .
O141 O148 1.33(4) 2_677
O141 O22' 1.45(5) 2_677
C83 C84 1.457(16) .
C83 H14D 0.9900 .
C83 H14E 0.9900 .
C40 H14F 0.9800 .
C40 H14G 0.9800 .
C40 H14H 0.9800 .
O145 O19' 1.20(3) 2_666
C146 C147 1.533(19) .
C146 O26' 1.58(4) .
C147 H90A 0.9800 .
C147 H90C 0.9800 .
C147 H90B 0.9800 .
O148 O141 1.33(4) 2_677
C84 H15A 0.9800 .
C84 H15B 0.9800 .
C84 H15C 0.9800 .
C153 O9' 1.39(4) 2_556
C153 C160 1.55(4) .
O155 O163 1.23(4) 2_666
C132 H15D 0.9800 .
C132 H15E 0.9800 .
C132 H15F 0.9800 .
C157 C158 1.86(7) .
C157 H15G 0.9800 .
C157 H15H 0.9800 .
C157 H15I 0.9800 .
C158 N46 1.30(2) .
O159 O20L 1.33(5) .
C160 H16A 0.9800 .
C160 H16B 0.9800 .
C160 H16C 0.9800 .
O163 O155 1.23(4) 2_666
O166 N8' 1.299(19) .
O56 N8' 1.295(19) .
O13' O14' 1.11(5) .
O140 O3' 1.81(8) .
O151 O20L 1.46(6) .
O22' O141 1.45(5) 2_677
O35' C135 1.62(4) 2_777
O9' C153 1.39(4) 2_556
O4' N8' 1.29(2) .
O19' O145 1.20(3) 2_666
O19' Tl3 2.77(2) 2_666

loop_
_geom_torsion_atom_site_label_1
_geom_torsion_atom_site_label_2
_geom_torsion_atom_site_label_3
_geom_torsion_atom_site_label_4
_geom_torsion
_geom_torsion_site_symmetry_1
_geom_torsion_site_symmetry_4
O15 Ga1 O1 C3 165.6(5) . .
O2 Ga1 O1 C3 -12.6(5) . .
O38 Ga1 O1 C3 73.2(5) . .
O37 Ga1 O1 C3 -100.7(5) . .
C6 C1 C2 C3 -1.0(11) . .
C6 C1 C2 C28 -178.8(7) . .
O25 Ga3 O3 C5 -162.1(5) . .
O2 Ga3 O3 C5 12.0(5) . .
O41 Ga3 O3 C5 102.7(5) . .
O42 Ga3 O3 C5 -73.0(5) . .
Ga1 O1 C3 C4 10.3(8) . .
Ga1 O1 C3 C2 -170.0(6) . .
C1 C2 C3 C4 0.0(10) . .
C28 C2 C3 C4 178.0(7) . .
C1 C2 C3 O1 -179.6(6) . .
C28 C2 C3 O1 -1.7(10) . .
O1 C3 C4 C5 179.9(7) . .
C2 C3 C4 C5 0.3(12) . .
O1 C3 C4 O2 0.6(10) . .
C2 C3 C4 O2 -179.1(6) . .
Ga3 O2 C4 C3 -173.0(6) . .
Ga1 O2 C4 C3 -10.2(8) . .
Ga3 O2 C4 C5 7.5(8) . .
Ga1 O2 C4 C5 170.4(6) . .
C3 C4 C5 O3 -177.3(7) . .
O2 C4 C5 O3 2.0(11) . .
C3 C4 C5 C6 0.4(12) . .
O2 C4 C5 C6 179.8(7) . .
Ga3 O3 C5 C4 -10.9(9) . .
Ga3 O3 C5 C6 171.4(6) . .
C4 C5 C6 C1 -1.3(11) . .
O3 C5 C6 C1 176.3(7) . .
C4 C5 C6 C7 -178.3(7) . .
O3 C5 C6 C7 -0.7(11) . .
C2 C1 C6 C5 1.6(11) . .
C2 C1 C6 C7 178.5(7) . .
C5 C6 C7 C29 -132.1(8) . .
C1 C6 C7 C29 51.1(10) . .
C5 C6 C7 C9 96.6(8) . .
C1 C6 C7 C9 -80.2(8) . .
C13 C8 C9 C10 -5.9(10) . .
C13 C8 C9 C7 178.9(6) . .
C29 C7 C9 C8 -35.9(10) . .
C6 C7 C9 C8 94.1(8) . .
C29 C7 C9 C10 149.1(7) . .
C6 C7 C9 C10 -80.8(8) . .
C8 C9 C10 C11 4.0(11) . .
C7 C9 C10 C11 179.2(7) . .
C8 C9 C10 O4 -180.0(6) . .
C7 C9 C10 O4 -4.8(11) . .
C9 C10 C11 C12 -2.1(12) . .
O4 C10 C11 C12 -178.4(7) . .
C9 C10 C11 O5 -179.2(7) . .
O4 C10 C11 O5 4.5(11) . .
Rb4 O5 C11 C10 -88.8(9) 2_666 .
Rb4 O5 C11 C12 94.1(9) 2_666 .
C10 C11 C12 O6 178.4(7) . .
O5 C11 C12 O6 -4.5(11) . .
C10 C11 C12 C13 1.7(12) . .
O5 C11 C12 C13 178.8(7) . .
C9 C8 C13 C12 5.5(10) . .
C9 C8 C13 C14 -178.3(6) . .
C11 C12 C13 C8 -3.2(11) . .
O6 C12 C13 C8 -179.6(7) . .
C11 C12 C13 C14 -179.5(7) . .
O6 C12 C13 C14 4.1(11) . .
C8 C13 C14 C16 -96.6(8) . .
C12 C13 C14 C16 79.4(8) . .
C8 C13 C14 C41 30.6(9) . .
C12 C13 C14 C41 -153.4(7) . .
C20 C15 C16 C17 -2.1(11) . .
C20 C15 C16 C14 -179.0(7) . .
C13 C14 C16 C17 -97.1(8) . .
C41 C14 C16 C17 135.1(7) . .
C13 C14 C16 C15 79.7(8) . .
C41 C14 C16 C15 -48.0(10) . .
Ga6 O7 C17 C18 6.6(9) 2_666 .
Ga6 O7 C17 C16 -173.9(6) 2_666 .
C15 C16 C17 C18 2.1(11) . .
C14 C16 C17 C18 179.1(7) . .
C15 C16 C17 O7 -177.5(7) . .
C14 C16 C17 O7 -0.4(11) . .
O7 C17 C18 C19 178.3(8) . .
C16 C17 C18 C19 -1.3(13) . .
O7 C17 C18 O8 0.5(12) . .
C16 C17 C18 O8 -179.1(7) . .
Ga4 O8 C18 C17 -173.3(7) 2_666 .
Ga6 O8 C18 C17 -6.8(9) 2_666 .
Ga4 O8 C18 C19 8.8(9) 2_666 .
Ga6 O8 C18 C19 175.2(7) 2_666 .
Ga4 O9 C19 C18 -8.6(9) 2_666 .
Ga4 O9 C19 C20 172.9(6) 2_666 .
C17 C18 C19 O9 -178.3(8) . .
O8 C18 C19 O9 -0.4(12) . .
C17 C18 C19 C20 0.3(13) . .
O8 C18 C19 C20 178.1(7) . .
O9 C19 C20 C15 178.3(7) . .
C18 C19 C20 C15 -0.2(11) . .
O9 C19 C20 C21 0.4(11) . .
C18 C19 C20 C21 -178.1(7) . .
C16 C15 C20 C19 1.1(11) . .
C16 C15 C20 C21 179.0(7) . .
C19 C20 C21 C23 99.5(8) . .
C15 C20 C21 C23 -78.4(9) . .
C19 C20 C21 C37 -130.3(8) . .
C15 C20 C21 C37 51.8(10) . .
C27 C22 C23 C24 -3.3(10) . .
C27 C22 C23 C21 179.5(6) . .
C37 C21 C23 C24 151.1(7) . .
C20 C21 C23 C24 -80.6(8) . .
C37 C21 C23 C22 -31.8(9) . .
C20 C21 C23 C22 96.5(8) . .
C22 C23 C24 O10 -179.6(6) . .
C21 C23 C24 O10 -2.3(10) . .
C22 C23 C24 C25 2.0(10) . .
C21 C23 C24 C25 179.2(6) . .
O10 C24 C25 C26 -178.2(7) . .
C23 C24 C25 C26 0.4(11) . .
O10 C24 C25 O11 1.7(10) . .
C23 C24 C25 O11 -179.7(6) . .
Rb5 O11 C25 C26 90.9(10) . .
Rb5 O11 C25 C24 -89.0(11) . .
C24 C25 C26 C27 -1.7(11) . .
O11 C25 C26 C27 178.5(6) . .
C24 C25 C26 O12 176.6(6) . .
O11 C25 C26 O12 -3.3(10) . .
C23 C22 C27 C26 2.1(10) . .
C23 C22 C27 C28 179.2(6) . .
C25 C26 C27 C22 0.4(10) . .
O12 C26 C27 C22 -177.7(6) . .
C25 C26 C27 C28 -176.8(6) . .
O12 C26 C27 C28 5.1(10) . .
C3 C2 C28 C27 -97.1(8) . .
C1 C2 C28 C27 80.7(8) . .
C3 C2 C28 C33 134.2(7) . .
C1 C2 C28 C33 -47.9(9) . .
C22 C27 C28 C2 -96.6(8) . .
C26 C27 C28 C2 80.5(8) . .
C22 C27 C28 C33 31.1(9) . .
C26 C27 C28 C33 -151.8(6) . .
C6 C7 C29 C30 172.0(7) . .
C9 C7 C29 C30 -59.8(10) . .
C2 C28 C33 C34 -173.7(6) . .
C27 C28 C33 C34 59.9(9) . .
C23 C21 C37 C38 -57.6(10) . .
C20 C21 C37 C38 175.1(7) . .
C13 C14 C41 C42 62.0(8) . .
C16 C14 C41 C42 -171.9(6) . .
C50 C45 C46 C47 0.9(11) . .
C50 C45 C46 C51 -175.5(7) . .
Ga2 O13 C47 C48 -1.3(8) . .
Ga2 O13 C47 C46 177.8(6) . .
C45 C46 C47 C48 1.1(11) . .
C51 C46 C47 C48 177.6(7) . .
C45 C46 C47 O13 -178.0(7) . .
C51 C46 C47 O13 -1.5(11) . .
O13 C47 C48 O14 -3.1(11) . .
C46 C47 C48 O14 177.8(7) . .
O13 C47 C48 C49 176.6(7) . .
C46 C47 C48 C49 -2.6(12) . .
Ga2 O14 C48 C47 5.7(9) . .
Ga1 O14 C48 C47 165.7(6) . .
Ga2 O14 C48 C49 -173.9(6) . .
Ga1 O14 C48 C49 -13.9(8) . .
Ga1 O15 C49 C48 8.1(8) . .
Ga1 O15 C49 C50 -168.5(6) . .
C47 C48 C49 O15 -175.0(7) . .
O14 C48 C49 O15 4.7(11) . .
C47 C48 C49 C50 1.9(12) . .
O14 C48 C49 C50 -178.4(7) . .
C46 C45 C50 C49 -1.5(11) . .
C46 C45 C50 C72 176.3(7) . .
O15 C49 C50 C45 176.7(7) . .
C48 C49 C50 C45 0.1(11) . .
O15 C49 C50 C72 -1.2(11) . .
C48 C49 C50 C72 -177.9(7) . .
C47 C46 C51 C53 -82.8(9) . .
C45 C46 C51 C53 93.4(8) . .
C47 C46 C51 C73 146.9(7) . .
C45 C46 C51 C73 -36.9(10) . .
C57 C52 C53 C54 0.5(11) . .
C57 C52 C53 C51 178.0(7) . .
C46 C51 C53 C54 85.0(9) . .
C73 C51 C53 C54 -146.3(7) . .
C46 C51 C53 C52 -92.3(8) . .
C73 C51 C53 C52 36.3(10) . .
Ga5 O24 C54 C55 -3.0(9) . .
Ga5 O24 C54 C53 177.7(6) . .
C52 C53 C54 C55 -1.5(12) . .
C51 C53 C54 C55 -179.0(8) . .
C52 C53 C54 O24 177.7(7) . .
C51 C53 C54 O24 0.2(12) . .
O24 C54 C55 C56 -176.1(7) . .
C53 C54 C55 C56 3.2(13) . .
O24 C54 C55 O23 0.2(12) . .
C53 C54 C55 O23 179.5(7) . .
Ga5 O23 C55 C54 2.7(10) . .
Ga6 O23 C55 C54 -167.7(7) . .
Ga5 O23 C55 C56 179.3(6) . .
Ga6 O23 C55 C56 8.8(9) . .
Ga6 O22 C56 C55 -10.2(9) . .
Ga6 O22 C56 C57 170.5(6) . .
C54 C55 C56 O22 176.9(8) . .
O23 C55 C56 O22 0.5(11) . .
C54 C55 C56 C57 -3.7(13) . .
O23 C55 C56 C57 179.9(7) . .
C53 C52 C57 C56 -1.0(11) . .
C53 C52 C57 C58 -176.1(7) . .
O22 C56 C57 C52 -178.2(7) . .
C55 C56 C57 C52 2.5(11) . .
O22 C56 C57 C58 -2.9(12) . .
C55 C56 C57 C58 177.8(7) . .
C52 C57 C58 C60 90.9(8) . .
C56 C57 C58 C60 -84.2(8) . .
C52 C57 C58 C77 -38.0(10) . .
C56 C57 C58 C77 146.9(7) . .
C64 C59 C60 C61 0.0(11) . .
C64 C59 C60 C58 177.8(6) . .
C77 C58 C60 C59 40.6(10) . .
C57 C58 C60 C59 -86.9(8) . .
C77 C58 C60 C61 -141.6(7) . .
C57 C58 C60 C61 90.9(8) . .
C59 C60 C61 O21 -178.9(7) . .
C58 C60 C61 O21 3.3(12) . .
C59 C60 C61 C62 0.6(12) . .
C58 C60 C61 C62 -177.2(7) . .
Rb4 O20 C62 C63 -16.7(12) . .
Rb4 O20 C62 C61 166.8(6) . .
O21 C61 C62 C63 180.0(8) . .
C60 C61 C62 C63 0.5(14) . .
O21 C61 C62 O20 -3.6(12) . .
C60 C61 C62 O20 176.9(8) . .
O21 C61 C62 Rb4 20(2) . .
C60 C61 C62 Rb4 -159.3(12) . .
O20 C62 C63 O19 1.1(13) . .
C61 C62 C63 O19 177.5(8) . .
Rb4 C62 C63 O19 -10.1(7) . .
O20 C62 C63 C64 -178.6(8) . .
C61 C62 C63 C64 -2.2(14) . .
Rb4 C62 C63 C64 170.2(8) . .
O20 C62 C63 Rb4 11.2(8) . .
C61 C62 C63 Rb4 -172.4(9) . .
Rb4 O19 C63 C62 15.3(11) . .
Rb4 O19 C63 C64 -164.9(6) . .
C62 C63 C64 C59 2.8(12) . .
O19 C63 C64 C59 -176.9(7) . .
Rb4 C63 C64 C59 155.0(13) . .
C62 C63 C64 C65 -177.0(8) . .
O19 C63 C64 C65 3.3(12) . .
Rb4 C63 C64 C65 -25(2) . .
C60 C59 C64 C63 -1.7(11) . .
C60 C59 C64 C65 178.1(7) . .
C63 C64 C65 C67 -91.1(9) . .
C59 C64 C65 C67 89.1(8) . .
C63 C64 C65 C81 138.7(8) . .
C59 C64 C65 C81 -41.1(10) . .
C71 C66 C67 C68 2.9(11) . .
C71 C66 C67 C65 -178.7(6) . .
C81 C65 C67 C66 45.8(10) . .
C64 C65 C67 C66 -83.6(9) . .
C81 C65 C67 C68 -135.9(8) . .
C64 C65 C67 C68 94.6(9) . .
Rb5 O18 C68 C67 -166.9(6) . .
Rb5 O18 C68 C69 14.1(10) . .
C66 C67 C68 O18 178.2(7) . .
C65 C67 C68 O18 -0.1(11) . .
C66 C67 C68 C69 -2.8(11) . .
C65 C67 C68 C69 178.9(7) . .
C66 C67 C68 Rb5 159.1(10) . .
C65 C67 C68 Rb5 -19.3(17) . .
Rb5 O17 C69 C70 167.9(6) . .
Rb5 O17 C69 C68 -10.6(9) . .
O18 C68 C69 C70 -179.5(7) . .
C67 C68 C69 C70 1.4(12) . .
Rb5 C68 C69 C70 -171.1(7) . .
O18 C68 C69 O17 -0.9(11) . .
C67 C68 C69 O17 -180.0(7) . .
Rb5 C68 C69 O17 7.5(7) . .
O17 C69 C70 O16 0.7(11) . .
C68 C69 C70 O16 179.2(7) . .
O17 C69 C70 C71 -178.6(7) . .
C68 C69 C70 C71 0.0(12) . .
C69 C70 C71 C66 0.1(10) . .
O16 C70 C71 C66 -179.1(6) . .
C69 C70 C71 C72 178.2(7) . .
O16 C70 C71 C72 -0.9(11) . .
C67 C66 C71 C70 -1.6(10) . .
C67 C66 C71 C72 -179.7(6) . .
C70 C71 C72 C50 -93.9(8) . .
C66 C71 C72 C50 84.2(8) . .
C70 C71 C72 C85 136.0(7) . .
C66 C71 C72 C85 -45.9(9) . .
C45 C50 C72 C71 -95.2(8) . .
C49 C50 C72 C71 82.6(8) . .
C45 C50 C72 C85 35.5(10) . .
C49 C50 C72 C85 -146.7(7) . .
C53 C51 C73 C74 61.1(10) . .
C46 C51 C73 C74 -171.4(7) . .
C60 C58 C77 C78 172.3(7) . .
C57 C58 C77 C78 -61.5(9) . .
C67 C65 C81 C82 57.9(11) . .
C64 C65 C81 C82 -172.4(9) . .
C71 C72 C85 C86 -62.6(10) . .
C50 C72 C85 C86 168.8(7) . .
Ga2 O26 C89 C90 -179.3(6) . .
Ga3 O26 C89 C90 7.1(9) . .
Ga2 O26 C89 C94 5.3(9) . .
Ga3 O26 C89 C94 -168.2(6) . .
Ga3 O25 C90 C89 -10.1(8) . .
Ga3 O25 C90 C91 170.7(6) . .
O26 C89 C90 O25 1.7(11) . .
C94 C89 C90 O25 176.9(7) . .
O26 C89 C90 C91 -179.1(7) . .
C94 C89 C90 C91 -3.9(12) . .
O25 C90 C91 C92 179.1(7) . .
C89 C90 C91 C92 0.0(11) . .
O25 C90 C91 C95 -2.1(11) . .
C89 C90 C91 C95 178.7(7) . .
C90 C91 C92 C93 2.3(11) . .
C95 C91 C92 C93 -176.4(7) . .
C91 C92 C93 C94 -0.7(11) . .
C91 C92 C93 C116 176.1(7) . .
C92 C93 C94 O27 177.6(7) . .
C116 C93 C94 O27 0.8(12) . .
C92 C93 C94 C89 -3.2(11) . .
C116 C93 C94 C89 -180.0(7) . .
Ga2 O27 C94 C93 173.8(6) . .
Ga2 O27 C94 C89 -5.5(8) . .
C90 C89 C94 C93 5.6(13) . .
O26 C89 C94 C93 -179.3(7) . .
C90 C89 C94 O27 -175.1(7) . .
O26 C89 C94 O27 0.1(11) . .
C92 C91 C95 C101 97.6(8) . .
C90 C91 C95 C101 -81.1(8) . .
C92 C91 C95 C117 -31.8(10) . .
C90 C91 C95 C117 149.6(7) . .
C101 C96 C97 C98 -2.5(12) . .
C101 C96 C97 C102 178.3(7) . .
C96 C97 C98 O34 -179.2(7) . .
C102 C97 C98 O34 0.0(12) . .
C96 C97 C98 C99 2.2(12) . .
C102 C97 C98 C99 -178.6(7) . .
Rb4 O34 C98 C97 -177.9(6) 2_666 .
Rb4 O34 C98 C99 0.7(10) 2_666 .
Rb4 O35 C99 C100 177.9(6) 2_666 .
Rb4 O35 C99 C98 -3.7(11) 2_666 .
C97 C98 C99 O35 -179.5(8) . .
O34 C98 C99 O35 1.8(12) . .
C97 C98 C99 C100 -1.0(13) . .
O34 C98 C99 C100 -179.7(7) . .
C97 C98 C99 Rb4 178.2(8) . 2_666
O34 C98 C99 Rb4 -0.5(7) . 2_666
O35 C99 C100 C101 178.4(8) . .
C98 C99 C100 C101 -0.1(12) . .
Rb4 C99 C100 C101 -177.8(13) 2_666 .
O35 C99 C100 O36 -1.7(12) . .
C98 C99 C100 O36 179.8(7) . .
Rb4 C99 C100 O36 2(2) 2_666 .
O36 C100 C101 C96 -180.0(7) . .
C99 C100 C101 C96 -0.1(11) . .
O36 C100 C101 C95 -0.3(12) . .
C99 C100 C101 C95 179.6(7) . .
C97 C96 C101 C100 1.4(11) . .
C97 C96 C101 C95 -178.3(7) . .
C117 C95 C101 C100 -137.0(8) . .
C91 C95 C101 C100 94.7(8) . .
C117 C95 C101 C96 42.7(10) . .
C91 C95 C101 C96 -85.6(8) . .
C96 C97 C102 C108 85.9(9) . .
C98 C97 C102 C108 -93.3(9) . .
C96 C97 C102 C121 -42.7(10) . .
C98 C97 C102 C121 138.1(8) . .
C108 C103 C104 C105 -1.8(10) . .
C108 C103 C104 C109 -179.4(7) . .
C103 C104 C105 C106 -0.1(10) . .
C109 C104 C105 C106 177.6(7) . .
C103 C104 C105 O31 178.7(7) . .
C109 C104 C105 O31 -3.7(11) . .
Rb5 O32 C106 C107 -3.1(10) 2_666 .
Rb5 O32 C106 C105 178.7(6) 2_666 .
O31 C105 C106 O32 2.0(11) . .
C104 C105 C106 O32 -179.1(7) . .
O31 C105 C106 C107 -176.1(7) . .
C104 C105 C106 C107 2.7(12) . .
O31 C105 C106 Rb5 5(2) . 2_666
C104 C105 C106 Rb5 -176.4(14) . 2_666
Rb5 O33 C107 C106 4.1(10) 2_666 .
Rb5 O33 C107 C108 -174.7(6) 2_666 .
O32 C106 C107 O33 -0.4(11) . .
C105 C106 C107 O33 177.8(7) . .
Rb5 C106 C107 O33 -2.5(6) 2_666 .
O32 C106 C107 C108 178.3(7) . .
C105 C106 C107 C108 -3.5(12) . .
Rb5 C106 C107 C108 176.2(7) 2_666 .
O32 C106 C107 Rb5 2.1(7) . 2_666
C105 C106 C107 Rb5 -179.7(8) . 2_666
O33 C107 C108 C103 -179.7(7) . .
C106 C107 C108 C103 1.6(11) . .
Rb5 C107 C108 C103 171.6(11) 2_666 .
O33 C107 C108 C102 1.5(11) . .
C106 C107 C108 C102 -177.2(7) . .
Rb5 C107 C108 C102 -7.2(18) 2_666 .
C104 C103 C108 C107 1.1(11) . .
C104 C103 C108 C102 179.9(6) . .
C121 C102 C108 C107 -145.6(7) . .
C97 C102 C108 C107 87.7(8) . .
C121 C102 C108 C103 35.6(9) . .
C97 C102 C108 C103 -91.0(8) . .
C103 C104 C109 C115 90.2(8) . .
C105 C104 C109 C115 -87.2(8) . .
C103 C104 C109 C125 -38.2(10) . .
C105 C104 C109 C125 144.3(7) . .
C115 C110 C111 C112 1.3(11) . .
C115 C110 C111 C116 -175.7(7) . .
C110 C111 C112 C113 0.7(11) . .
C116 C111 C112 C113 177.8(7) . .
C110 C111 C112 O28 -177.6(7) . .
C116 C111 C112 O28 -0.5(11) . .
Ga5 O28 C112 C113 -2.0(8) . .
Ga5 O28 C112 C111 176.4(6) . .
C111 C112 C113 C114 -2.2(13) . .
O28 C112 C113 C114 176.3(7) . .
C111 C112 C113 O29 179.6(7) . .
O28 C112 C113 O29 -2.0(11) . .
Ga5 O29 C113 C112 4.8(9) . .
Ga4 O29 C113 C112 163.9(7) . .
Ga5 O29 C113 C114 -173.6(6) . .
Ga4 O29 C113 C114 -14.5(8) . .
Ga4 O30 C114 C113 12.0(8) . .
Ga4 O30 C114 C115 -165.4(6) . .
C112 C113 C114 O30 -176.0(7) . .
O29 C113 C114 O30 2.4(10) . .
C112 C113 C114 C115 1.6(12) . .
O29 C113 C114 C115 179.9(7) . .
O30 C114 C115 C110 177.8(7) . .
C113 C114 C115 C110 0.4(11) . .
O30 C114 C115 C109 0.3(11) . .
C113 C114 C115 C109 -177.1(7) . .
C111 C110 C115 C114 -1.8(11) . .
C111 C110 C115 C109 175.6(7) . .
C104 C109 C115 C114 86.8(9) . .
C125 C109 C115 C114 -144.2(7) . .
C104 C109 C115 C110 -90.6(8) . .
C125 C109 C115 C110 38.4(10) . .
C94 C93 C116 C111 82.5(8) . .
C92 C93 C116 C111 -94.1(8) . .
C94 C93 C116 C129 -148.6(7) . .
C92 C93 C116 C129 34.8(10) . .
C110 C111 C116 C93 89.3(8) . .
C112 C111 C116 C93 -87.6(8) . .
C110 C111 C116 C129 -40.7(10) . .
C112 C111 C116 C129 142.4(8) . .
C101 C95 C117 C118 64.8(10) . .
C91 C95 C117 C118 -169.0(8) . .
C108 C102 C121 C122 171.0(7) . .
C97 C102 C121 C122 -62.3(9) . .
C104 C109 C125 C126 -64.7(9) . .
C115 C109 C125 C126 167.9(7) . .
C93 C116 C129 C130 69.3(12) . .
C111 C116 C129 C130 -163.6(10) . .
Ga2 O39 N49 O45 31.9(14) . .
Ga2 O39 N49 O5X 144.3(13) . .
Ga2 O39 N49 O4X -93.6(14) . .
Ga5 O45 N49 O39 11.0(15) . .
Ga5 O45 N49 O5X -109.8(15) . .
Ga5 O45 N49 O4X 127.4(14) . .
C14 C41 C42 C43 -168.7(7) . .
C28 C33 C34 C35 168.5(7) . .
C33 C34 C35 C36 172.6(8) . .
C72 C85 C86 C87 -177.7(9) . .
C51 C73 C74 C75 179.7(9) . .
C21 C37 C38 C39 -58.7(12) . .
C80 C79 C78 C77 176.5(8) . .
C58 C77 C78 C79 165.7(8) . .
C41 C42 C43 C44 -178.8(8) . .
C7 C29 C30 C31 -172.6(9) . .
C102 C121 C122 C123 159.2(8) . .
C109 C125 C126 C127 -173.3(8) . .
C121 C122 C123 C124 -178.9(9) . .
C29 C30 C31 C32 79.8(13) . .
C73 C74 C75 C76 -180.0(11) . .
C125 C126 C127 C128 -63.2(13) . .
C85 C86 C87 C88 175.6(11) . .
C65 C81 C82 C83 51.2(16) . .
C95 C117 C118 C119 178.2(10) . .
C116 C129 C130 C131 174.0(12) . .
C117 C118 C119 C120 -69.0(15) . .
C37 C38 C39 C40 -173.4(12) . .
C129 C130 C131 C132 66(2) . .
C81 C82 C83 C84 66.1(19) . .
O45 Ga5 O37' O46 173.1(15) . .
O23 Ga5 O37' O46 -136(7) . .
O28 Ga5 O37' O46 41(6) . .
O24 Ga5 O37' O46 -51(6) . .
O29 Ga5 O37' O46 126(7) . .
